data_7020948
loop_
_publ_author_name
'Guillo, Pascal'
'Fasulo, Meg E.'
'Lipschutz, Michael I.'
'Tilley, T. Don'

_publ_section_title
;
 Synthesis and characterization of tantalum silsesquioxane complexes.
;
_journal_issue 6
_journal_name_full 'Dalton transactions (Cambridge, England : 2003)'
_journal_page_first 1991
_journal_page_last 1995
_journal_paper_doi 10.1039/c2dt32601a
_journal_volume 42
_journal_year 2013
_chemical_formula_sum 'C38 H78 Cl O12 Si7 Ta'
_chemical_formula_weight 1140.04
_chemical_name_systematic
;
?
;
_space_group_IT_number 2
_symmetry_cell_setting triclinic
_symmetry_space_group_name_Hall '-P 1'
_symmetry_space_group_name_H-M 'P -1'
_atom_sites_solution_hydrogens geom
_atom_sites_solution_primary direct
_atom_sites_solution_secondary difmap
_audit_creation_method SHELXL-97
_cell_angle_alpha 105.251(1)
_cell_angle_beta 107.430(2)
_cell_angle_gamma 100.373(1)
_cell_formula_units_Z 4
_cell_length_a 14.6900(5)
_cell_length_b 19.0583(6)
_cell_length_c 21.3387(7)
_cell_measurement_reflns_used 9871
_cell_measurement_temperature 100(2)
_cell_measurement_theta_max 25.368
_cell_measurement_theta_min 2.8195
_cell_volume 5277.2(3)
_computing_cell_refinement 'Bruker Apex2 v. 2009.2.1'
_computing_data_collection 'Bruker Apex2 v. 2009.2.1'
_computing_data_reduction 'Bruker Apex2 v. 2009.2.1'
_computing_molecular_graphics ORTEP-32
_computing_publication_material CIFTAB
_computing_structure_refinement 'SHELXL-97 (Sheldrick, 2008)'
_computing_structure_solution 'SHELXS-97 (Sheldrick, 2008)'
_diffrn_ambient_temperature 100(2)
_diffrn_detector_area_resol_mean 8.129
_diffrn_measured_fraction_theta_full 0.982
_diffrn_measured_fraction_theta_max 0.982
_diffrn_measurement_device_type 'Bruker Apex2 CCD'
_diffrn_measurement_method '/w and /f scans'
_diffrn_radiation_monochromator graphite
_diffrn_radiation_source 'fine-focus sealed tube'
_diffrn_radiation_type MoK\a
_diffrn_radiation_wavelength 0.71073
_diffrn_reflns_av_R_equivalents 0.0229
_diffrn_reflns_av_sigmaI/netI 0.0266
_diffrn_reflns_limit_h_max 17
_diffrn_reflns_limit_h_min -17
_diffrn_reflns_limit_k_max 22
_diffrn_reflns_limit_k_min -22
_diffrn_reflns_limit_l_max 25
_diffrn_reflns_limit_l_min -25
_diffrn_reflns_number 59433
_diffrn_reflns_theta_full 25.40
_diffrn_reflns_theta_max 25.40
_diffrn_reflns_theta_min 1.51
_exptl_absorpt_coefficient_mu 2.344
_exptl_absorpt_correction_T_max 0.7997
_exptl_absorpt_correction_T_min 0.7353
_exptl_absorpt_correction_type multi-scan
_exptl_absorpt_process_details SADABS
_exptl_crystal_colour colorless
_exptl_crystal_density_diffrn 1.435
_exptl_crystal_density_method 'not measured'
_exptl_crystal_description block
_exptl_crystal_F_000 2360
_exptl_crystal_size_max 0.14
_exptl_crystal_size_mid 0.14
_exptl_crystal_size_min 0.10
_refine_diff_density_max 1.336
_refine_diff_density_min -1.844
_refine_diff_density_rms 0.148
_refine_ls_extinction_method none
_refine_ls_goodness_of_fit_ref 1.137
_refine_ls_hydrogen_treatment constr
_refine_ls_matrix_type full
_refine_ls_number_parameters 1101
_refine_ls_number_reflns 19091
_refine_ls_number_restraints 0
_refine_ls_restrained_S_all 1.137
_refine_ls_R_factor_all 0.0367
_refine_ls_R_factor_gt 0.0286
_refine_ls_shift/su_max 0.032
_refine_ls_shift/su_mean 0.000
_refine_ls_structure_factor_coef Fsqd
_refine_ls_weighting_details 'calc w=1/[\s^2^(Fo^2^)+(0.0667P)^2^+5.0491P] where P=(Fo^2^+2Fc^2^)/3'
_refine_ls_weighting_scheme calc
_refine_ls_wR_factor_gt 0.0895
_refine_ls_wR_factor_ref 0.1117
_reflns_number_gt 16291
_reflns_number_total 19091
_reflns_threshold_expression >2sigma(I)
_cod_data_source_file c2dt32601a.txt
_cod_data_source_block 2
_cod_database_code 7020948

loop_
_symmetry_equiv_pos_as_xyz
'x, y, z'
'-x, -y, -z'

loop_
_atom_site_label
_atom_site_type_symbol
_atom_site_fract_x
_atom_site_fract_y
_atom_site_fract_z
_atom_site_U_iso_or_equiv
_atom_site_adp_type
_atom_site_occupancy
_atom_site_symmetry_multiplicity
_atom_site_calc_flag
_atom_site_refinement_flags
C1 C 0.7363(3) 0.3709(2) 0.4237(2) 0.0153(8) Uani 1 1 d .
C2 C 0.6550(3) 0.3859(2) 0.44192(19) 0.0145(8) Uani 1 1 d .
C3 C 0.6069(3) 0.4249(2) 0.4013(2) 0.0195(9) Uani 1 1 d .
C4 C 0.6542(3) 0.4313(2) 0.3528(2) 0.0178(9) Uani 1 1 d .
C5 C 0.7356(3) 0.4000(2) 0.3681(2) 0.0172(8) Uani 1 1 d .
C6 C 0.8094(3) 0.3346(2) 0.4567(2) 0.0242(9) Uani 1 1 d .
H6A H 0.8485 0.3671 0.5050 0.036 Uiso 1 1 calc R
H6B H 0.8538 0.3272 0.4307 0.036 Uiso 1 1 calc R
H6C H 0.7742 0.2854 0.4560 0.036 Uiso 1 1 calc R
C7 C 0.6320(3) 0.3684(2) 0.5018(2) 0.0258(10) Uani 1 1 d .
H7A H 0.6234 0.4136 0.5317 0.039 Uiso 1 1 calc R
H7B H 0.6870 0.3536 0.5293 0.039 Uiso 1 1 calc R
H7C H 0.5707 0.3268 0.4833 0.039 Uiso 1 1 calc R
C8 C 0.5273(3) 0.4605(2) 0.4124(2) 0.0232(9) Uani 1 1 d .
H8A H 0.4837 0.4283 0.4268 0.035 Uiso 1 1 calc R
H8B H 0.4882 0.4661 0.3687 0.035 Uiso 1 1 calc R
H8C H 0.5581 0.5105 0.4487 0.035 Uiso 1 1 calc R
C9 C 0.6228(3) 0.4667(2) 0.2974(2) 0.0240(9) Uani 1 1 d .
H9A H 0.6362 0.5214 0.3195 0.036 Uiso 1 1 calc R
H9B H 0.5516 0.4442 0.2701 0.036 Uiso 1 1 calc R
H9C H 0.6604 0.4575 0.2665 0.036 Uiso 1 1 calc R
C10 C 0.8078(3) 0.3979(2) 0.3307(2) 0.0216(9) Uani 1 1 d .
H10A H 0.7721 0.3672 0.2814 0.032 Uiso 1 1 calc R
H10B H 0.8588 0.3754 0.3518 0.032 Uiso 1 1 calc R
H10C H 0.8395 0.4495 0.3347 0.032 Uiso 1 1 calc R
C11 C 0.8668(3) 0.2017(2) 0.3286(2) 0.0181(8) Uani 1 1 d .
H11A H 0.8848 0.2543 0.3285 0.022 Uiso 1 1 calc R
H11B H 0.8907 0.2040 0.3778 0.022 Uiso 1 1 calc R
C12 C 0.9239(3) 0.1568(2) 0.2910(2) 0.0211(9) Uani 1 1 d .
H12 H 0.9042 0.1582 0.2423 0.025 Uiso 1 1 calc R
C13 C 1.0353(3) 0.1941(3) 0.3278(3) 0.0369(12) Uani 1 1 d .
H13A H 1.0559 0.1939 0.3759 0.055 Uiso 1 1 calc R
H13B H 1.0506 0.2465 0.3282 0.055 Uiso 1 1 calc R
H13C H 1.0709 0.1659 0.3030 0.055 Uiso 1 1 calc R
C14 C 0.8988(3) 0.0741(3) 0.2868(3) 0.0301(11) Uani 1 1 d .
H14A H 0.9398 0.0484 0.2655 0.045 Uiso 1 1 calc R
H14B H 0.8284 0.0493 0.2583 0.045 Uiso 1 1 calc R
H14C H 0.9123 0.0716 0.3339 0.045 Uiso 1 1 calc R
C15 C 0.6322(3) -0.0296(2) 0.3570(2) 0.0159(8) Uani 1 1 d .
H15A H 0.6569 -0.0067 0.4085 0.019 Uiso 1 1 calc R
H15B H 0.5717 -0.0718 0.3428 0.019 Uiso 1 1 calc R
C16 C 0.7116(3) -0.0628(2) 0.3369(2) 0.0191(9) Uani 1 1 d .
H16 H 0.7685 -0.0195 0.3449 0.023 Uiso 1 1 calc R
C17 C 0.7512(3) -0.1083(2) 0.3826(2) 0.0247(10) Uani 1 1 d .
H17A H 0.6965 -0.1504 0.3768 0.037 Uiso 1 1 calc R
H17B H 0.7809 -0.0754 0.4316 0.037 Uiso 1 1 calc R
H17C H 0.8018 -0.1285 0.3688 0.037 Uiso 1 1 calc R
C18 C 0.6730(4) -0.1113(3) 0.2608(2) 0.0297(11) Uani 1 1 d .
H18A H 0.7242 -0.1337 0.2507 0.045 Uiso 1 1 calc R
H18B H 0.6560 -0.0800 0.2317 0.045 Uiso 1 1 calc R
H18C H 0.6135 -0.1518 0.2507 0.045 Uiso 1 1 calc R
C19 C 0.4136(3) -0.1147(2) 0.1120(2) 0.0175(8) Uani 1 1 d .
H19A H 0.3650 -0.1252 0.0647 0.021 Uiso 1 1 calc R
H19B H 0.4719 -0.1309 0.1064 0.021 Uiso 1 1 calc R
C20 C 0.3663(3) -0.1634(2) 0.1476(2) 0.0185(9) Uani 1 1 d .
H20 H 0.4040 -0.1407 0.1990 0.022 Uiso 1 1 calc R
C21 C 0.3735(4) -0.2442(2) 0.1233(3) 0.0321(11) Uani 1 1 d .
H21A H 0.3449 -0.2737 0.1476 0.048 Uiso 1 1 calc R
H21B H 0.4435 -0.2434 0.1338 0.048 Uiso 1 1 calc R
H21C H 0.3368 -0.2676 0.0729 0.048 Uiso 1 1 calc R
C22 C 0.2593(3) -0.1635(3) 0.1340(3) 0.0356(12) Uani 1 1 d .
H22A H 0.2205 -0.1865 0.0838 0.053 Uiso 1 1 calc R
H22B H 0.2559 -0.1113 0.1504 0.053 Uiso 1 1 calc R
H22C H 0.2320 -0.1928 0.1590 0.053 Uiso 1 1 calc R
C23 C 0.2442(3) 0.1310(2) 0.1621(2) 0.0160(8) Uani 1 1 d .
H23A H 0.2573 0.1868 0.1795 0.019 Uiso 1 1 calc R
H23B H 0.2289 0.1154 0.1112 0.019 Uiso 1 1 calc R
C24 C 0.1500(3) 0.0959(2) 0.1736(2) 0.0186(9) Uani 1 1 d .
H24 H 0.1687 0.1026 0.2244 0.022 Uiso 1 1 calc R
C25 C 0.0705(3) 0.1367(3) 0.1544(3) 0.0290(10) Uani 1 1 d .
H25A H 0.0494 0.1295 0.1045 0.044 Uiso 1 1 calc R
H25B H 0.0980 0.1909 0.1814 0.044 Uiso 1 1 calc R
H25C H 0.0132 0.1157 0.1650 0.044 Uiso 1 1 calc R
C26 C 0.1086(3) 0.0116(2) 0.1326(3) 0.0292(10) Uani 1 1 d .
H26A H 0.0525 -0.0098 0.1442 0.044 Uiso 1 1 calc R
H26B H 0.1607 -0.0136 0.1446 0.044 Uiso 1 1 calc R
H26C H 0.0860 0.0038 0.0825 0.044 Uiso 1 1 calc R
C27 C 0.4160(3) 0.1462(2) 0.4262(2) 0.0171(8) Uani 1 1 d .
H27A H 0.3982 0.0933 0.4258 0.021 Uiso 1 1 calc R
H27B H 0.4686 0.1767 0.4721 0.021 Uiso 1 1 calc R
C28 C 0.3248(3) 0.1753(2) 0.4207(2) 0.0225(9) Uani 1 1 d .
H28 H 0.2761 0.1504 0.3717 0.027 Uiso 1 1 calc R
C29 C 0.3517(4) 0.2610(3) 0.4359(3) 0.0481(15) Uani 1 1 d .
H29A H 0.2916 0.2780 0.4303 0.072 Uiso 1 1 calc R
H29B H 0.3816 0.2731 0.4033 0.072 Uiso 1 1 calc R
H29C H 0.3994 0.2868 0.4838 0.072 Uiso 1 1 calc R
C30 C 0.2749(3) 0.1543(3) 0.4689(2) 0.0268(10) Uani 1 1 d .
H30A H 0.2583 0.0993 0.4584 0.040 Uiso 1 1 calc R
H30B H 0.2139 0.1705 0.4618 0.040 Uiso 1 1 calc R
H30C H 0.3202 0.1797 0.5175 0.040 Uiso 1 1 calc R
C31 C 0.4106(3) 0.2490(2) 0.1032(2) 0.0163(8) Uani 1 1 d .
H31A H 0.3626 0.2026 0.0661 0.020 Uiso 1 1 calc R
H31B H 0.3732 0.2755 0.1285 0.020 Uiso 1 1 calc R
C32 C 0.4559(3) 0.3014(2) 0.0685(2) 0.0175(8) Uani 1 1 d .
H32 H 0.5190 0.3383 0.1047 0.021 Uiso 1 1 calc R
C33 C 0.3855(3) 0.3463(3) 0.0431(3) 0.0315(11) Uani 1 1 d .
H33A H 0.4168 0.3810 0.0239 0.047 Uiso 1 1 calc R
H33B H 0.3708 0.3756 0.0823 0.047 Uiso 1 1 calc R
H33C H 0.3235 0.3113 0.0068 0.047 Uiso 1 1 calc R
C34 C 0.4807(3) 0.2573(3) 0.0085(2) 0.0284(10) Uani 1 1 d .
H34A H 0.4194 0.2226 -0.0287 0.043 Uiso 1 1 calc R
H34B H 0.5255 0.2282 0.0250 0.043 Uiso 1 1 calc R
H34C H 0.5132 0.2926 -0.0095 0.043 Uiso 1 1 calc R
C35 C 0.6608(3) 0.0777(2) 0.0639(2) 0.0150(8) Uani 1 1 d .
H35A H 0.6060 0.0475 0.0189 0.018 Uiso 1 1 calc R
H35B H 0.6927 0.1252 0.0588 0.018 Uiso 1 1 calc R
C36 C 0.7381(3) 0.0329(2) 0.0772(2) 0.0212(9) Uani 1 1 d .
H36 H 0.7895 0.0605 0.1250 0.025 Uiso 1 1 calc R
C37 C 0.6895(4) -0.0459(3) 0.0743(4) 0.0509(16) Uani 1 1 d .
H37A H 0.6344 -0.0721 0.0294 0.076 Uiso 1 1 calc R
H37B H 0.6642 -0.0419 0.1123 0.076 Uiso 1 1 calc R
H37C H 0.7387 -0.0747 0.0793 0.076 Uiso 1 1 calc R
C38 C 0.7898(3) 0.0279(3) 0.0240(2) 0.0268(10) Uani 1 1 d .
H38A H 0.8445 0.0053 0.0368 0.040 Uiso 1 1 calc R
H38B H 0.8162 0.0788 0.0238 0.040 Uiso 1 1 calc R
H38C H 0.7418 -0.0037 -0.0226 0.040 Uiso 1 1 calc R
C39 C 0.1676(3) 0.9430(2) 0.3518(2) 0.0218(9) Uani 1 1 d .
C40 C 0.2483(3) 0.9102(2) 0.3682(2) 0.0202(9) Uani 1 1 d .
C41 C 0.2460(3) 0.8815(2) 0.4236(2) 0.0183(8) Uani 1 1 d .
C42 C 0.1643(3) 0.8968(2) 0.44012(19) 0.0150(8) Uani 1 1 d .
C43 C 0.1184(3) 0.9365(2) 0.3989(2) 0.0197(9) Uani 1 1 d .
C44 C 0.1406(4) 0.9793(2) 0.2973(2) 0.0350(12) Uani 1 1 d .
H44A H 0.0718 0.9535 0.2653 0.053 Uiso 1 1 calc R
H44B H 0.1852 0.9753 0.2712 0.053 Uiso 1 1 calc R
H44C H 0.1470 1.0328 0.3197 0.053 Uiso 1 1 calc R
C45 C 0.3219(3) 0.9081(3) 0.3323(2) 0.0305(11) Uani 1 1 d .
H45A H 0.3593 0.9599 0.3410 0.046 Uiso 1 1 calc R
H45B H 0.2865 0.8823 0.2820 0.046 Uiso 1 1 calc R
H45C H 0.3679 0.8805 0.3504 0.046 Uiso 1 1 calc R
C46 C 0.3187(3) 0.8449(3) 0.4571(3) 0.0331(11) Uani 1 1 d .
H46A H 0.3588 0.8782 0.5051 0.050 Uiso 1 1 calc R
H46B H 0.3623 0.8359 0.4308 0.050 Uiso 1 1 calc R
H46C H 0.2830 0.7965 0.4576 0.050 Uiso 1 1 calc R
C47 C 0.1361(3) 0.8783(3) 0.4980(2) 0.0286(10) Uani 1 1 d .
H47A H 0.1801 0.8509 0.5189 0.043 Uiso 1 1 calc R
H47B H 0.0671 0.8467 0.4787 0.043 Uiso 1 1 calc R
H47C H 0.1429 0.9254 0.5338 0.043 Uiso 1 1 calc R
C48 C 0.0394(3) 0.9729(2) 0.4093(2) 0.0274(10) Uani 1 1 d .
H48A H -0.0034 0.9422 0.4255 0.041 Uiso 1 1 calc R
H48B H -0.0007 0.9766 0.3650 0.041 Uiso 1 1 calc R
H48C H 0.0705 1.0238 0.4442 0.041 Uiso 1 1 calc R
C49 C -0.0854(3) 0.7536(2) 0.0985(2) 0.0168(8) Uani 1 1 d .
H49A H -0.1334 0.7065 0.0623 0.020 Uiso 1 1 calc R
H49B H -0.1230 0.7812 0.1226 0.020 Uiso 1 1 calc R
C50 C -0.0405(3) 0.8033(2) 0.0619(2) 0.0168(8) Uani 1 1 d .
H50 H 0.0219 0.8415 0.0976 0.020 Uiso 1 1 calc R
C51 C -0.0137(3) 0.7568(3) 0.0036(2) 0.0266(10) Uani 1 1 d .
H51A H -0.0744 0.7208 -0.0334 0.040 Uiso 1 1 calc R
H51B H 0.0315 0.7290 0.0222 0.040 Uiso 1 1 calc R
H51C H 0.0188 0.7907 -0.0156 0.040 Uiso 1 1 calc R
C52 C -0.1122(3) 0.8462(3) 0.0329(3) 0.0295(11) Uani 1 1 d .
H52A H -0.0813 0.8790 0.0121 0.044 Uiso 1 1 calc R
H52B H -0.1277 0.8771 0.0708 0.044 Uiso 1 1 calc R
H52C H -0.1737 0.8098 -0.0028 0.044 Uiso 1 1 calc R
C53 C 0.1575(3) 0.5769(2) 0.0635(2) 0.0138(8) Uani 1 1 d .
H53A H 0.1017 0.5473 0.0189 0.017 Uiso 1 1 calc R
H53B H 0.1911 0.6234 0.0578 0.017 Uiso 1 1 calc R
C54 C 0.2319(3) 0.5298(2) 0.0762(2) 0.0185(9) Uani 1 1 d .
H54 H 0.2846 0.5569 0.1236 0.022 Uiso 1 1 calc R
C55 C 0.2819(3) 0.5215(3) 0.0217(2) 0.0258(10) Uani 1 1 d .
H55A H 0.3336 0.4960 0.0334 0.039 Uiso 1 1 calc R
H55B H 0.3119 0.5718 0.0218 0.039 Uiso 1 1 calc R
H55C H 0.2319 0.4915 -0.0246 0.039 Uiso 1 1 calc R
C56 C 0.1804(4) 0.4519(3) 0.0741(3) 0.0414(13) Uani 1 1 d .
H56A H 0.1516 0.4576 0.1104 0.062 Uiso 1 1 calc R
H56B H 0.2290 0.4230 0.0823 0.062 Uiso 1 1 calc R
H56C H 0.1276 0.4248 0.0283 0.062 Uiso 1 1 calc R
C57 C 0.3689(3) 0.7011(2) 0.3266(2) 0.0175(8) Uani 1 1 d .
H57A H 0.3910 0.7533 0.3264 0.021 Uiso 1 1 calc R
H57B H 0.3925 0.7034 0.3758 0.021 Uiso 1 1 calc R
C58 C 0.4210(3) 0.6518(2) 0.2882(2) 0.0201(9) Uani 1 1 d .
H58 H 0.3999 0.6518 0.2391 0.024 Uiso 1 1 calc R
C59 C 0.5337(3) 0.6855(3) 0.3221(3) 0.0347(12) Uani 1 1 d .
H59A H 0.5557 0.6883 0.3711 0.052 Uiso 1 1 calc R
H59B H 0.5518 0.7365 0.3196 0.052 Uiso 1 1 calc R
H59C H 0.5658 0.6533 0.2974 0.052 Uiso 1 1 calc R
C60 C 0.3916(4) 0.5699(3) 0.2857(3) 0.0319(11) Uani 1 1 d .
H60A H 0.4310 0.5417 0.2650 0.048 Uiso 1 1 calc R
H60B H 0.3208 0.5466 0.2574 0.048 Uiso 1 1 calc R
H60C H 0.4042 0.5689 0.3332 0.048 Uiso 1 1 calc R
C61 C 0.1292(3) 0.4816(2) 0.3605(2) 0.0156(8) Uani 1 1 d .
H61A H 0.1564 0.5053 0.4119 0.019 Uiso 1 1 calc R
H61B H 0.0686 0.4402 0.3479 0.019 Uiso 1 1 calc R
C62 C 0.2057(3) 0.4467(2) 0.3383(2) 0.0198(9) Uani 1 1 d .
H62 H 0.2620 0.4891 0.3438 0.024 Uiso 1 1 calc R
C63 C 0.1634(4) 0.3953(3) 0.2627(2) 0.0362(12) Uani 1 1 d .
H63A H 0.2137 0.3723 0.2517 0.054 Uiso 1 1 calc R
H63B H 0.1441 0.4250 0.2323 0.054 Uiso 1 1 calc R
H63C H 0.1049 0.3553 0.2551 0.054 Uiso 1 1 calc R
C64 C 0.2476(3) 0.4028(2) 0.3851(2) 0.0265(10) Uani 1 1 d .
H64A H 0.1933 0.3625 0.3825 0.040 Uiso 1 1 calc R
H64B H 0.2811 0.4374 0.4334 0.040 Uiso 1 1 calc R
H64C H 0.2954 0.3804 0.3694 0.040 Uiso 1 1 calc R
C65 C -0.0892(3) 0.3928(2) 0.1164(2) 0.0159(8) Uani 1 1 d .
H65A H -0.1367 0.3817 0.0686 0.019 Uiso 1 1 calc R
H65B H -0.0305 0.3764 0.1121 0.019 Uiso 1 1 calc R
C66 C -0.1387(3) 0.3442(2) 0.1514(2) 0.0182(8) Uani 1 1 d .
H66 H -0.1033 0.3676 0.2031 0.022 Uiso 1 1 calc R
C67 C -0.2471(3) 0.3428(3) 0.1347(3) 0.0328(11) Uani 1 1 d .
H67A H -0.2830 0.3209 0.0841 0.049 Uiso 1 1 calc R
H67B H -0.2518 0.3945 0.1516 0.049 Uiso 1 1 calc R
H67C H -0.2766 0.3119 0.1577 0.049 Uiso 1 1 calc R
C68 C -0.1289(4) 0.2636(2) 0.1291(3) 0.0312(11) Uani 1 1 d .
H68A H -0.1605 0.2338 0.1518 0.047 Uiso 1 1 calc R
H68B H -0.0584 0.2655 0.1427 0.047 Uiso 1 1 calc R
H68C H -0.1616 0.2401 0.0783 0.047 Uiso 1 1 calc R
C69 C -0.0765(3) 0.6837(2) 0.4294(2) 0.0170(8) Uani 1 1 d .
H69A H -0.0204 0.7065 0.4748 0.020 Uiso 1 1 calc R
H69B H -0.1128 0.7220 0.4237 0.020 Uiso 1 1 calc R
C70 C -0.1474(3) 0.6146(2) 0.4317(2) 0.0205(9) Uani 1 1 d .
H70 H -0.1815 0.5773 0.3833 0.025 Uiso 1 1 calc R
C71 C -0.2263(3) 0.6396(3) 0.4583(2) 0.0309(11) Uani 1 1 d .
H71A H -0.2699 0.5957 0.4607 0.046 Uiso 1 1 calc R
H71B H -0.2659 0.6609 0.4264 0.046 Uiso 1 1 calc R
H71C H -0.1937 0.6781 0.5049 0.046 Uiso 1 1 calc R
C72 C -0.0898(3) 0.5763(2) 0.4780(2) 0.0279(10) Uani 1 1 d .
H72A H -0.0585 0.6115 0.5261 0.042 Uiso 1 1 calc R
H72B H -0.0384 0.5617 0.4611 0.042 Uiso 1 1 calc R
H72C H -0.1355 0.5309 0.4764 0.042 Uiso 1 1 calc R
C73 C -0.2569(3) 0.6396(2) 0.1621(2) 0.0165(8) Uani 1 1 d .
H73A H -0.2452 0.6952 0.1794 0.020 Uiso 1 1 calc R
H73B H -0.2719 0.6241 0.1112 0.020 Uiso 1 1 calc R
C74 C -0.3504(3) 0.6025(2) 0.1735(2) 0.0217(9) Uani 1 1 d .
H74 H -0.3325 0.6117 0.2246 0.026 Uiso 1 1 calc R
C75 C -0.4331(3) 0.6390(3) 0.1503(3) 0.0319(11) Uani 1 1 d .
H75A H -0.4530 0.6295 0.1000 0.048 Uiso 1 1 calc R
H75B H -0.4089 0.6937 0.1755 0.048 Uiso 1 1 calc R
H75C H -0.4903 0.6171 0.1605 0.048 Uiso 1 1 calc R
C76 C -0.3864(3) 0.5176(3) 0.1359(3) 0.0371(12) Uani 1 1 d .
H76A H -0.4424 0.4956 0.1472 0.056 Uiso 1 1 calc R
H76B H -0.3321 0.4952 0.1507 0.056 Uiso 1 1 calc R
H76C H -0.4077 0.5072 0.0854 0.056 Uiso 1 1 calc R
O1 O 0.57767(19) 0.29571(14) 0.23055(14) 0.0155(6) Uani 1 1 d .
O2 O 0.67459(19) 0.23001(14) 0.31171(13) 0.0137(5) Uani 1 1 d .
O3 O 0.53593(19) 0.22981(14) 0.36784(13) 0.0146(6) Uani 1 1 d .
O4 O 0.56192(19) 0.17349(14) 0.12496(13) 0.0122(5) Uani 1 1 d .
O5 O 0.45660(19) 0.16880(14) 0.20424(14) 0.0145(6) Uani 1 1 d .
O6 O 0.69228(19) 0.12706(15) 0.20853(14) 0.0145(6) Uani 1 1 d .
O7 O 0.69734(18) 0.10011(14) 0.32483(13) 0.0143(6) Uani 1 1 d .
O8 O 0.53930(19) 0.08971(15) 0.36136(14) 0.0153(6) Uani 1 1 d .
O9 O 0.5241(2) 0.00387(15) 0.23766(14) 0.0173(6) Uani 1 1 d .
O10 O 0.51747(19) 0.03092(14) 0.12138(14) 0.0152(6) Uani 1 1 d .
O11 O 0.36131(18) 0.02401(14) 0.15973(14) 0.0147(6) Uani 1 1 d .
O12 O 0.37814(19) 0.11456(14) 0.28257(14) 0.0148(6) Uani 1 1 d .
O13 O 0.07943(19) 0.80314(14) 0.22718(14) 0.0156(6) Uani 1 1 d .
O14 O 0.18591(19) 0.74239(14) 0.30804(13) 0.0136(5) Uani 1 1 d .
O15 O 0.05053(19) 0.73967(14) 0.36567(14) 0.0154(6) Uani 1 1 d .
O16 O -0.11834(19) 0.63022(15) 0.28441(14) 0.0153(6) Uani 1 1 d .
O17 O -0.04444(19) 0.67518(15) 0.20007(14) 0.0160(6) Uani 1 1 d .
O18 O 0.03338(19) 0.59865(15) 0.36405(13) 0.0152(6) Uani 1 1 d .
O19 O -0.14101(18) 0.53231(14) 0.16300(14) 0.0137(5) Uani 1 1 d .
O20 O 0.02246(19) 0.51388(15) 0.24082(14) 0.0167(6) Uani 1 1 d .
O21 O 0.01308(19) 0.53635(14) 0.12223(13) 0.0139(5) Uani 1 1 d .
O22 O 0.19281(18) 0.61229(14) 0.32872(13) 0.0132(5) Uani 1 1 d .
O23 O 0.19107(19) 0.62774(15) 0.20860(14) 0.0141(6) Uani 1 1 d .
O24 O 0.06660(19) 0.67874(14) 0.12526(13) 0.0124(5) Uani 1 1 d .
Si1 Si 0.50218(7) 0.22134(6) 0.16430(5) 0.0098(2) Uani 1 1 d .
Si2 Si 0.46959(7) 0.14731(6) 0.35835(5) 0.0120(2) Uani 1 1 d .
Si3 Si 0.72859(7) 0.16519(6) 0.29254(5) 0.0113(2) Uani 1 1 d .
Si4 Si 0.60674(7) 0.10226(6) 0.13165(5) 0.0111(2) Uani 1 1 d .
Si5 Si 0.59657(8) 0.04254(6) 0.31889(6) 0.0128(2) Uani 1 1 d .
Si6 Si 0.45417(7) -0.01156(6) 0.15818(5) 0.0122(2) Uani 1 1 d .
Si7 Si 0.35985(7) 0.10861(6) 0.20216(6) 0.0121(2) Uani 1 1 d .
Si8 Si 0.00487(7) 0.72747(6) 0.16201(5) 0.0103(2) Uani 1 1 d .
Si9 Si 0.23047(7) 0.67105(6) 0.29204(5) 0.0108(2) Uani 1 1 d .
Si10 Si -0.02574(7) 0.66290(6) 0.35948(5) 0.0120(2) Uani 1 1 d .
Si11 Si -0.13985(7) 0.61871(6) 0.20280(6) 0.0127(2) Uani 1 1 d .
Si12 Si 0.09290(8) 0.55313(6) 0.32202(5) 0.0124(2) Uani 1 1 d .
Si13 Si -0.04895(7) 0.49607(6) 0.16096(5) 0.0119(2) Uani 1 1 d .
Si14 Si 0.10560(7) 0.60515(6) 0.13181(5) 0.0110(2) Uani 1 1 d .
Cl1 Cl 0.42046(7) 0.31145(5) 0.28913(5) 0.01556(19) Uani 1 1 d .
Cl2 Cl -0.07013(7) 0.82039(5) 0.29185(5) 0.0190(2) Uani 1 1 d .
Ta1 Ta 0.588483(10) 0.294460(8) 0.323429(7) 0.01098(6) Uani 1 1 d .
Ta2 Ta 0.099150(10) 0.805729(8) 0.322048(7) 0.01115(6) Uani 1 1 d .

loop_
_atom_site_aniso_label
_atom_site_aniso_U_11
_atom_site_aniso_U_22
_atom_site_aniso_U_33
_atom_site_aniso_U_23
_atom_site_aniso_U_13
_atom_site_aniso_U_12
C1 0.0127(19) 0.0143(19) 0.012(2) 0.0001(16) -0.0004(16) 0.0012(15)
C2 0.0156(19) 0.0135(19) 0.0051(19) -0.0027(15) -0.0004(15) -0.0014(15)
C3 0.0132(19) 0.0119(19) 0.030(3) 0.0033(18) 0.0079(18) 0.0026(15)
C4 0.0131(19) 0.0101(19) 0.030(2) 0.0071(17) 0.0076(18) 0.0020(15)
C5 0.0130(19) 0.0120(19) 0.025(2) 0.0056(17) 0.0062(17) 0.0011(15)
C6 0.019(2) 0.024(2) 0.027(3) 0.0060(19) 0.0059(19) 0.0098(18)
C7 0.025(2) 0.024(2) 0.033(3) 0.013(2) 0.017(2) 0.0048(18)
C8 0.020(2) 0.020(2) 0.027(2) -0.0009(19) 0.0108(19) 0.0083(17)
C9 0.030(2) 0.016(2) 0.026(2) 0.0090(18) 0.008(2) 0.0048(18)
C10 0.019(2) 0.021(2) 0.021(2) 0.0014(18) 0.0095(18) 0.0024(17)
C11 0.015(2) 0.018(2) 0.021(2) 0.0063(17) 0.0058(17) 0.0046(16)
C12 0.014(2) 0.028(2) 0.024(2) 0.0123(19) 0.0077(18) 0.0068(17)
C13 0.014(2) 0.043(3) 0.047(3) 0.007(2) 0.010(2) 0.007(2)
C14 0.026(2) 0.027(2) 0.048(3) 0.017(2) 0.019(2) 0.016(2)
C15 0.019(2) 0.017(2) 0.014(2) 0.0072(16) 0.0073(17) 0.0065(16)
C16 0.019(2) 0.019(2) 0.025(2) 0.0140(18) 0.0102(18) 0.0075(17)
C17 0.025(2) 0.024(2) 0.033(3) 0.018(2) 0.011(2) 0.0109(18)
C18 0.038(3) 0.034(3) 0.020(2) 0.006(2) 0.009(2) 0.022(2)
C19 0.016(2) 0.015(2) 0.022(2) 0.0071(17) 0.0091(17) 0.0017(15)
C20 0.024(2) 0.0128(19) 0.016(2) 0.0052(17) 0.0071(18) -0.0005(16)
C21 0.033(3) 0.019(2) 0.049(3) 0.018(2) 0.018(2) 0.0053(19)
C22 0.026(3) 0.029(3) 0.058(4) 0.018(2) 0.023(2) 0.004(2)
C23 0.015(2) 0.018(2) 0.016(2) 0.0073(17) 0.0057(16) 0.0038(16)
C24 0.014(2) 0.024(2) 0.022(2) 0.0106(18) 0.0089(17) 0.0097(17)
C25 0.020(2) 0.041(3) 0.035(3) 0.017(2) 0.013(2) 0.016(2)
C26 0.022(2) 0.026(2) 0.038(3) 0.010(2) 0.013(2) 0.0013(18)
C27 0.018(2) 0.020(2) 0.014(2) 0.0064(17) 0.0071(16) 0.0058(16)
C28 0.023(2) 0.032(2) 0.016(2) 0.0100(18) 0.0109(18) 0.0096(18)
C29 0.071(4) 0.047(3) 0.078(4) 0.044(3) 0.064(3) 0.042(3)
C30 0.026(2) 0.033(3) 0.027(3) 0.009(2) 0.018(2) 0.0058(19)
C31 0.0145(19) 0.019(2) 0.018(2) 0.0077(17) 0.0066(17) 0.0081(16)
C32 0.018(2) 0.018(2) 0.015(2) 0.0081(17) 0.0019(17) 0.0054(16)
C33 0.028(2) 0.035(3) 0.045(3) 0.027(2) 0.015(2) 0.018(2)
C34 0.031(3) 0.036(3) 0.031(3) 0.021(2) 0.018(2) 0.014(2)
C35 0.0148(19) 0.0152(19) 0.018(2) 0.0061(16) 0.0083(16) 0.0056(15)
C36 0.021(2) 0.026(2) 0.027(2) 0.0124(19) 0.0150(19) 0.0133(18)
C37 0.060(4) 0.036(3) 0.099(5) 0.040(3) 0.060(4) 0.035(3)
C38 0.028(2) 0.037(3) 0.027(3) 0.011(2) 0.018(2) 0.019(2)
C39 0.022(2) 0.013(2) 0.031(3) 0.0113(18) 0.0091(19) 0.0028(16)
C40 0.016(2) 0.0107(19) 0.027(2) -0.0001(17) 0.0093(18) -0.0037(15)
C41 0.015(2) 0.0123(19) 0.015(2) -0.0028(16) -0.0025(16) -0.0010(15)
C42 0.021(2) 0.0147(19) 0.0027(18) -0.0016(15) 0.0014(16) 0.0021(16)
C43 0.016(2) 0.0101(19) 0.029(2) 0.0033(18) 0.0066(18) 0.0036(15)
C44 0.058(3) 0.014(2) 0.029(3) 0.011(2) 0.011(2) 0.004(2)
C45 0.027(2) 0.029(2) 0.027(3) -0.002(2) 0.014(2) -0.0048(19)
C46 0.028(3) 0.030(3) 0.034(3) 0.004(2) 0.002(2) 0.016(2)
C47 0.032(3) 0.024(2) 0.034(3) 0.013(2) 0.018(2) 0.0040(19)
C48 0.025(2) 0.018(2) 0.034(3) -0.001(2) 0.008(2) 0.0112(18)
C49 0.0141(19) 0.020(2) 0.022(2) 0.0109(18) 0.0079(17) 0.0083(16)
C50 0.017(2) 0.018(2) 0.014(2) 0.0077(17) 0.0017(16) 0.0064(16)
C51 0.032(3) 0.032(3) 0.028(3) 0.019(2) 0.016(2) 0.015(2)
C52 0.028(2) 0.035(3) 0.035(3) 0.024(2) 0.009(2) 0.016(2)
C53 0.0154(19) 0.0126(19) 0.015(2) 0.0060(16) 0.0070(16) 0.0040(15)
C54 0.016(2) 0.022(2) 0.022(2) 0.0096(18) 0.0093(18) 0.0103(17)
C55 0.024(2) 0.037(3) 0.025(3) 0.010(2) 0.015(2) 0.019(2)
C56 0.045(3) 0.030(3) 0.072(4) 0.027(3) 0.037(3) 0.023(2)
C57 0.015(2) 0.017(2) 0.020(2) 0.0059(17) 0.0070(17) 0.0027(16)
C58 0.014(2) 0.026(2) 0.021(2) 0.0085(18) 0.0053(17) 0.0069(17)
C59 0.014(2) 0.045(3) 0.037(3) 0.002(2) 0.010(2) 0.006(2)
C60 0.029(2) 0.028(3) 0.054(3) 0.022(2) 0.022(2) 0.018(2)
C61 0.016(2) 0.0153(19) 0.019(2) 0.0101(17) 0.0071(17) 0.0057(15)
C62 0.021(2) 0.018(2) 0.030(2) 0.0144(19) 0.0128(19) 0.0109(17)
C63 0.043(3) 0.038(3) 0.028(3) 0.005(2) 0.009(2) 0.026(2)
C64 0.021(2) 0.027(2) 0.039(3) 0.021(2) 0.009(2) 0.0108(18)
C65 0.018(2) 0.0135(19) 0.019(2) 0.0065(17) 0.0096(17) 0.0029(15)
C66 0.020(2) 0.016(2) 0.017(2) 0.0065(17) 0.0064(17) -0.0002(16)
C67 0.024(2) 0.033(3) 0.045(3) 0.019(2) 0.015(2) 0.004(2)
C68 0.035(3) 0.015(2) 0.046(3) 0.014(2) 0.017(2) 0.0029(19)
C69 0.019(2) 0.016(2) 0.017(2) 0.0056(16) 0.0094(17) 0.0024(16)
C70 0.020(2) 0.022(2) 0.014(2) 0.0033(17) 0.0062(17) -0.0028(16)
C71 0.023(2) 0.039(3) 0.030(3) 0.008(2) 0.017(2) 0.002(2)
C72 0.031(2) 0.022(2) 0.028(2) 0.0100(19) 0.011(2) -0.0011(18)
C73 0.016(2) 0.021(2) 0.014(2) 0.0058(17) 0.0057(16) 0.0055(16)
C74 0.015(2) 0.032(2) 0.025(2) 0.012(2) 0.0120(18) 0.0120(18)
C75 0.019(2) 0.042(3) 0.038(3) 0.014(2) 0.009(2) 0.015(2)
C76 0.021(2) 0.029(3) 0.064(4) 0.017(3) 0.020(2) 0.003(2)
O1 0.0128(13) 0.0115(13) 0.0263(16) 0.0102(12) 0.0101(12) 0.0022(10)
O2 0.0146(13) 0.0132(13) 0.0103(14) 0.0008(11) 0.0035(11) 0.0031(10)
O3 0.0145(13) 0.0153(14) 0.0125(14) 0.0041(11) 0.0035(11) 0.0042(11)
O4 0.0145(13) 0.0135(13) 0.0116(14) 0.0046(11) 0.0072(11) 0.0062(10)
O5 0.0148(14) 0.0140(13) 0.0191(15) 0.0082(12) 0.0100(12) 0.0042(11)
O6 0.0117(13) 0.0171(14) 0.0164(15) 0.0068(12) 0.0055(11) 0.0053(11)
O7 0.0108(13) 0.0162(14) 0.0156(14) 0.0075(11) 0.0024(11) 0.0038(10)
O8 0.0161(14) 0.0165(14) 0.0135(14) 0.0056(11) 0.0054(11) 0.0047(11)
O9 0.0170(14) 0.0160(14) 0.0197(15) 0.0070(12) 0.0070(12) 0.0049(11)
O10 0.0162(14) 0.0127(13) 0.0160(15) 0.0036(11) 0.0074(12) 0.0015(11)
O11 0.0111(13) 0.0135(13) 0.0181(15) 0.0049(11) 0.0045(11) 0.0024(10)
O12 0.0121(13) 0.0160(14) 0.0173(15) 0.0074(12) 0.0063(11) 0.0019(11)
O13 0.0134(13) 0.0130(13) 0.0256(16) 0.0113(12) 0.0096(12) 0.0042(11)
O14 0.0160(13) 0.0148(13) 0.0091(14) 0.0028(11) 0.0044(11) 0.0042(11)
O15 0.0144(13) 0.0145(13) 0.0190(15) 0.0068(12) 0.0089(12) 0.0021(11)
O16 0.0126(13) 0.0174(14) 0.0178(15) 0.0081(12) 0.0071(11) 0.0028(11)
O17 0.0165(14) 0.0140(14) 0.0233(16) 0.0083(12) 0.0122(12) 0.0063(11)
O18 0.0174(14) 0.0171(14) 0.0118(14) 0.0051(11) 0.0055(11) 0.0055(11)
O19 0.0105(13) 0.0129(13) 0.0169(15) 0.0047(11) 0.0047(11) 0.0021(10)
O20 0.0147(14) 0.0163(14) 0.0218(16) 0.0081(12) 0.0080(12) 0.0056(11)
O21 0.0145(13) 0.0132(13) 0.0141(14) 0.0047(11) 0.0059(11) 0.0030(11)
O22 0.0124(13) 0.0148(13) 0.0129(14) 0.0062(11) 0.0039(11) 0.0040(10)
O23 0.0107(13) 0.0172(14) 0.0153(15) 0.0062(12) 0.0046(11) 0.0048(11)
O24 0.0136(13) 0.0135(13) 0.0116(14) 0.0048(11) 0.0059(11) 0.0043(10)
Si1 0.0109(5) 0.0115(5) 0.0056(5) 0.0022(4) 0.0016(4) 0.0030(4)
Si2 0.0124(5) 0.0145(5) 0.0097(5) 0.0044(4) 0.0046(4) 0.0043(4)
Si3 0.0089(5) 0.0117(5) 0.0139(6) 0.0047(4) 0.0039(4) 0.0037(4)
Si4 0.0113(5) 0.0109(5) 0.0119(5) 0.0042(4) 0.0053(4) 0.0030(4)
Si5 0.0135(5) 0.0127(5) 0.0144(6) 0.0072(4) 0.0052(4) 0.0048(4)
Si6 0.0114(5) 0.0107(5) 0.0142(6) 0.0044(4) 0.0048(4) 0.0022(4)
Si7 0.0108(5) 0.0121(5) 0.0153(6) 0.0060(4) 0.0058(4) 0.0036(4)
Si8 0.0117(5) 0.0115(5) 0.0069(5) 0.0033(4) 0.0021(4) 0.0035(4)
Si9 0.0093(5) 0.0114(5) 0.0121(5) 0.0044(4) 0.0037(4) 0.0035(4)
Si10 0.0119(5) 0.0135(5) 0.0110(5) 0.0042(4) 0.0053(4) 0.0028(4)
Si11 0.0106(5) 0.0134(5) 0.0152(6) 0.0057(4) 0.0055(4) 0.0035(4)
Si12 0.0134(5) 0.0123(5) 0.0140(6) 0.0069(4) 0.0056(4) 0.0046(4)
Si13 0.0116(5) 0.0109(5) 0.0131(6) 0.0041(4) 0.0051(4) 0.0019(4)
Si14 0.0111(5) 0.0113(5) 0.0113(5) 0.0046(4) 0.0046(4) 0.0031(4)
Cl1 0.0118(4) 0.0167(5) 0.0174(5) 0.0041(4) 0.0047(4) 0.0055(3)
Cl2 0.0131(5) 0.0190(5) 0.0208(5) 0.0011(4) 0.0047(4) 0.0062(4)
Ta1 0.01006(9) 0.01050(9) 0.01275(10) 0.00387(7) 0.00432(7) 0.00359(6)
Ta2 0.01070(9) 0.01037(9) 0.01284(10) 0.00410(7) 0.00455(7) 0.00337(6)

loop_
_atom_type_symbol
_atom_type_description
_atom_type_scat_dispersion_real
_atom_type_scat_dispersion_imag
_atom_type_scat_source
C C 0.0033 0.0016 'International Tables Vol C Tables 4.2.6.8 and 6.1.1.4'
H H 0.0000 0.0000 'International Tables Vol C Tables 4.2.6.8 and 6.1.1.4'
O O 0.0106 0.0060 'International Tables Vol C Tables 4.2.6.8 and 6.1.1.4'
Si Si 0.0817 0.0704 'International Tables Vol C Tables 4.2.6.8 and 6.1.1.4'
Cl Cl 0.1484 0.1585 'International Tables Vol C Tables 4.2.6.8 and 6.1.1.4'
Ta Ta -0.7052 6.5227 'International Tables Vol C Tables 4.2.6.8 and 6.1.1.4'

loop_
_geom_angle_atom_site_label_1
_geom_angle_atom_site_label_2
_geom_angle_atom_site_label_3
_geom_angle
C2 C1 C5 106.1(3)
C2 C1 C6 127.2(4)
C5 C1 C6 126.7(4)
C2 C1 Ta1 74.1(2)
C5 C1 Ta1 72.4(2)
C6 C1 Ta1 119.9(3)
C3 C2 C1 110.0(3)
C3 C2 C7 126.2(4)
C1 C2 C7 123.6(4)
C3 C2 Ta1 76.4(2)
C1 C2 Ta1 72.2(2)
C7 C2 Ta1 122.7(3)
C2 C3 C4 107.8(3)
C2 C3 C8 125.6(4)
C4 C3 C8 126.3(4)
C2 C3 Ta1 70.8(2)
C4 C3 Ta1 70.8(2)
C8 C3 Ta1 128.8(3)
C5 C4 C3 107.2(4)
C5 C4 C9 127.7(4)
C3 C4 C9 125.2(4)
C5 C4 Ta1 71.6(2)
C3 C4 Ta1 75.9(2)
C9 C4 Ta1 119.2(3)
C4 C5 C1 108.9(3)
C4 C5 C10 124.6(4)
C1 C5 C10 126.5(4)
C4 C5 Ta1 74.4(2)
C1 C5 Ta1 73.0(2)
C10 C5 Ta1 118.4(3)
C1 C6 H6A 109.5
C1 C6 H6B 109.5
H6A C6 H6B 109.5
C1 C6 H6C 109.5
H6A C6 H6C 109.5
H6B C6 H6C 109.5
C2 C7 H7A 109.5
C2 C7 H7B 109.5
H7A C7 H7B 109.5
C2 C7 H7C 109.5
H7A C7 H7C 109.5
H7B C7 H7C 109.5
C3 C8 H8A 109.5
C3 C8 H8B 109.5
H8A C8 H8B 109.5
C3 C8 H8C 109.5
H8A C8 H8C 109.5
H8B C8 H8C 109.5
C4 C9 H9A 109.5
C4 C9 H9B 109.5
H9A C9 H9B 109.5
C4 C9 H9C 109.5
H9A C9 H9C 109.5
H9B C9 H9C 109.5
C5 C10 H10A 109.5
C5 C10 H10B 109.5
H10A C10 H10B 109.5
C5 C10 H10C 109.5
H10A C10 H10C 109.5
H10B C10 H10C 109.5
C12 C11 Si3 117.2(3)
C12 C11 H11A 108.0
Si3 C11 H11A 108.0
C12 C11 H11B 108.0
Si3 C11 H11B 108.0
H11A C11 H11B 107.2
C13 C12 C14 110.4(4)
C13 C12 C11 109.9(4)
C14 C12 C11 111.9(3)
C13 C12 H12 108.2
C14 C12 H12 108.2
C11 C12 H12 108.2
C12 C13 H13A 109.5
C12 C13 H13B 109.5
H13A C13 H13B 109.5
C12 C13 H13C 109.5
H13A C13 H13C 109.5
H13B C13 H13C 109.5
C12 C14 H14A 109.5
C12 C14 H14B 109.5
H14A C14 H14B 109.5
C12 C14 H14C 109.5
H14A C14 H14C 109.5
H14B C14 H14C 109.5
C16 C15 Si5 115.9(3)
C16 C15 H15A 108.3
Si5 C15 H15A 108.3
C16 C15 H15B 108.3
Si5 C15 H15B 108.3
H15A C15 H15B 107.4
C18 C16 C17 110.0(3)
C18 C16 C15 111.9(3)
C17 C16 C15 111.3(3)
C18 C16 H16 107.8
C17 C16 H16 107.8
C15 C16 H16 107.8
C16 C17 H17A 109.5
C16 C17 H17B 109.5
H17A C17 H17B 109.5
C16 C17 H17C 109.5
H17A C17 H17C 109.5
H17B C17 H17C 109.5
C16 C18 H18A 109.5
C16 C18 H18B 109.5
H18A C18 H18B 109.5
C16 C18 H18C 109.5
H18A C18 H18C 109.5
H18B C18 H18C 109.5
C20 C19 Si6 115.6(3)
C20 C19 H19A 108.4
Si6 C19 H19A 108.4
C20 C19 H19B 108.4
Si6 C19 H19B 108.4
H19A C19 H19B 107.5
C22 C20 C21 110.4(4)
C22 C20 C19 111.2(3)
C21 C20 C19 110.9(3)
C22 C20 H20 108.1
C21 C20 H20 108.1
C19 C20 H20 108.1
C20 C21 H21A 109.5
C20 C21 H21B 109.5
H21A C21 H21B 109.5
C20 C21 H21C 109.5
H21A C21 H21C 109.5
H21B C21 H21C 109.5
C20 C22 H22A 109.5
C20 C22 H22B 109.5
H22A C22 H22B 109.5
C20 C22 H22C 109.5
H22A C22 H22C 109.5
H22B C22 H22C 109.5
C24 C23 Si7 118.4(3)
C24 C23 H23A 107.7
Si7 C23 H23A 107.7
C24 C23 H23B 107.7
Si7 C23 H23B 107.7
H23A C23 H23B 107.1
C26 C24 C25 110.3(4)
C26 C24 C23 111.5(3)
C25 C24 C23 110.9(3)
C26 C24 H24 108.0
C25 C24 H24 108.0
C23 C24 H24 108.0
C24 C25 H25A 109.5
C24 C25 H25B 109.5
H25A C25 H25B 109.5
C24 C25 H25C 109.5
H25A C25 H25C 109.5
H25B C25 H25C 109.5
C24 C26 H26A 109.5
C24 C26 H26B 109.5
H26A C26 H26B 109.5
C24 C26 H26C 109.5
H26A C26 H26C 109.5
H26B C26 H26C 109.5
C28 C27 Si2 117.2(3)
C28 C27 H27A 108.0
Si2 C27 H27A 108.0
C28 C27 H27B 108.0
Si2 C27 H27B 108.0
H27A C27 H27B 107.2
C30 C28 C27 111.3(3)
C30 C28 C29 110.8(3)
C27 C28 C29 111.1(4)
C30 C28 H28 107.9
C27 C28 H28 107.9
C29 C28 H28 107.9
C28 C29 H29A 109.5
C28 C29 H29B 109.5
H29A C29 H29B 109.5
C28 C29 H29C 109.5
H29A C29 H29C 109.5
H29B C29 H29C 109.5
C28 C30 H30A 109.5
C28 C30 H30B 109.5
H30A C30 H30B 109.5
C28 C30 H30C 109.5
H30A C30 H30C 109.5
H30B C30 H30C 109.5
C32 C31 Si1 114.4(3)
C32 C31 H31A 108.7
Si1 C31 H31A 108.7
C32 C31 H31B 108.7
Si1 C31 H31B 108.7
H31A C31 H31B 107.6
C34 C32 C33 109.8(4)
C34 C32 C31 112.2(3)
C33 C32 C31 110.7(3)
C34 C32 H32 108.0
C33 C32 H32 108.0
C31 C32 H32 108.0
C32 C33 H33A 109.5
C32 C33 H33B 109.5
H33A C33 H33B 109.5
C32 C33 H33C 109.5
H33A C33 H33C 109.5
H33B C33 H33C 109.5
C32 C34 H34A 109.5
C32 C34 H34B 109.5
H34A C34 H34B 109.5
C32 C34 H34C 109.5
H34A C34 H34C 109.5
H34B C34 H34C 109.5
C36 C35 Si4 115.8(3)
C36 C35 H35A 108.3
Si4 C35 H35A 108.3
C36 C35 H35B 108.3
Si4 C35 H35B 108.3
H35A C35 H35B 107.4
C37 C36 C38 110.4(4)
C37 C36 C35 110.8(4)
C38 C36 C35 110.5(3)
C37 C36 H36 108.4
C38 C36 H36 108.4
C35 C36 H36 108.4
C36 C37 H37A 109.5
C36 C37 H37B 109.5
H37A C37 H37B 109.5
C36 C37 H37C 109.5
H37A C37 H37C 109.5
H37B C37 H37C 109.5
C36 C38 H38A 109.5
C36 C38 H38B 109.5
H38A C38 H38B 109.5
C36 C38 H38C 109.5
H38A C38 H38C 109.5
H38B C38 H38C 109.5
C43 C39 C40 106.8(4)
C43 C39 C44 125.7(4)
C40 C39 C44 127.5(4)
C43 C39 Ta2 75.3(2)
C40 C39 Ta2 71.2(2)
C44 C39 Ta2 120.1(3)
C39 C40 C41 108.7(4)
C39 C40 C45 124.1(4)
C41 C40 C45 127.2(4)
C39 C40 Ta2 74.6(2)
C41 C40 Ta2 72.9(2)
C45 C40 Ta2 119.0(3)
C42 C41 C40 106.4(3)
C42 C41 C46 127.9(4)
C40 C41 C46 125.6(4)
C42 C41 Ta2 73.8(2)
C40 C41 Ta2 72.6(2)
C46 C41 Ta2 120.2(3)
C41 C42 C43 109.8(3)
C41 C42 C47 124.3(4)
C43 C42 C47 125.7(4)
C41 C42 Ta2 72.6(2)
C43 C42 Ta2 76.4(2)
C47 C42 Ta2 121.3(3)
C42 C43 C39 108.1(3)
C42 C43 C48 125.1(4)
C39 C43 C48 126.4(4)
C42 C43 Ta2 70.6(2)
C39 C43 Ta2 71.5(2)
C48 C43 Ta2 128.8(3)
C39 C44 H44A 109.5
C39 C44 H44B 109.5
H44A C44 H44B 109.5
C39 C44 H44C 109.5
H44A C44 H44C 109.5
H44B C44 H44C 109.5
C40 C45 H45A 109.5
C40 C45 H45B 109.5
H45A C45 H45B 109.5
C40 C45 H45C 109.5
H45A C45 H45C 109.5
H45B C45 H45C 109.5
C41 C46 H46A 109.5
C41 C46 H46B 109.5
H46A C46 H46B 109.5
C41 C46 H46C 109.5
H46A C46 H46C 109.5
H46B C46 H46C 109.5
C42 C47 H47A 109.5
C42 C47 H47B 109.5
H47A C47 H47B 109.5
C42 C47 H47C 109.5
H47A C47 H47C 109.5
H47B C47 H47C 109.5
C43 C48 H48A 109.5
C43 C48 H48B 109.5
H48A C48 H48B 109.5
C43 C48 H48C 109.5
H48A C48 H48C 109.5
H48B C48 H48C 109.5
C50 C49 Si8 115.3(3)
C50 C49 H49A 108.4
Si8 C49 H49A 108.4
C50 C49 H49B 108.4
Si8 C49 H49B 108.4
H49A C49 H49B 107.5
C51 C50 C52 109.8(3)
C51 C50 C49 112.2(3)
C52 C50 C49 110.7(3)
C51 C50 H50 108.0
C52 C50 H50 108.0
C49 C50 H50 108.0
C50 C51 H51A 109.5
C50 C51 H51B 109.5
H51A C51 H51B 109.5
C50 C51 H51C 109.5
H51A C51 H51C 109.5
H51B C51 H51C 109.5
C50 C52 H52A 109.5
C50 C52 H52B 109.5
H52A C52 H52B 109.5
C50 C52 H52C 109.5
H52A C52 H52C 109.5
H52B C52 H52C 109.5
C54 C53 Si14 116.3(3)
C54 C53 H53A 108.2
Si14 C53 H53A 108.2
C54 C53 H53B 108.2
Si14 C53 H53B 108.2
H53A C53 H53B 107.4
C56 C54 C55 110.0(4)
C56 C54 C53 110.9(3)
C55 C54 C53 110.6(3)
C56 C54 H54 108.4
C55 C54 H54 108.4
C53 C54 H54 108.4
C54 C55 H55A 109.5
C54 C55 H55B 109.5
H55A C55 H55B 109.5
C54 C55 H55C 109.5
H55A C55 H55C 109.5
H55B C55 H55C 109.5
C54 C56 H56A 109.5
C54 C56 H56B 109.5
H56A C56 H56B 109.5
C54 C56 H56C 109.5
H56A C56 H56C 109.5
H56B C56 H56C 109.5
C58 C57 Si9 117.3(3)
C58 C57 H57A 108.0
Si9 C57 H57A 108.0
C58 C57 H57B 108.0
Si9 C57 H57B 108.0
H57A C57 H57B 107.2
C60 C58 C59 110.5(4)
C60 C58 C57 112.0(3)
C59 C58 C57 110.4(4)
C60 C58 H58 107.9
C59 C58 H58 107.9
C57 C58 H58 107.9
C58 C59 H59A 109.5
C58 C59 H59B 109.5
H59A C59 H59B 109.5
C58 C59 H59C 109.5
H59A C59 H59C 109.5
H59B C59 H59C 109.5
C58 C60 H60A 109.5
C58 C60 H60B 109.5
H60A C60 H60B 109.5
C58 C60 H60C 109.5
H60A C60 H60C 109.5
H60B C60 H60C 109.5
C62 C61 Si12 115.7(3)
C62 C61 H61A 108.4
Si12 C61 H61A 108.4
C62 C61 H61B 108.4
Si12 C61 H61B 108.4
H61A C61 H61B 107.4
C63 C62 C64 109.5(4)
C63 C62 C61 112.5(4)
C64 C62 C61 111.0(3)
C63 C62 H62 107.9
C64 C62 H62 107.9
C61 C62 H62 107.9
C62 C63 H63A 109.5
C62 C63 H63B 109.5
H63A C63 H63B 109.5
C62 C63 H63C 109.5
H63A C63 H63C 109.5
H63B C63 H63C 109.5
C62 C64 H64A 109.5
C62 C64 H64B 109.5
H64A C64 H64B 109.5
C62 C64 H64C 109.5
H64A C64 H64C 109.5
H64B C64 H64C 109.5
C66 C65 Si13 116.5(3)
C66 C65 H65A 108.2
Si13 C65 H65A 108.2
C66 C65 H65B 108.2
Si13 C65 H65B 108.2
H65A C65 H65B 107.3
C67 C66 C68 110.6(4)
C67 C66 C65 111.1(3)
C68 C66 C65 110.7(3)
C67 C66 H66 108.1
C68 C66 H66 108.1
C65 C66 H66 108.1
C66 C67 H67A 109.5
C66 C67 H67B 109.5
H67A C67 H67B 109.5
C66 C67 H67C 109.5
H67A C67 H67C 109.5
H67B C67 H67C 109.5
C66 C68 H68A 109.5
C66 C68 H68B 109.5
H68A C68 H68B 109.5
C66 C68 H68C 109.5
H68A C68 H68C 109.5
H68B C68 H68C 109.5
C70 C69 Si10 115.2(3)
C70 C69 H69A 108.5
Si10 C69 H69A 108.5
C70 C69 H69B 108.5
Si10 C69 H69B 108.5
H69A C69 H69B 107.5
C72 C70 C71 110.2(3)
C72 C70 C69 110.9(3)
C71 C70 C69 109.9(3)
C72 C70 H70 108.6
C71 C70 H70 108.6
C69 C70 H70 108.6
C70 C71 H71A 109.5
C70 C71 H71B 109.5
H71A C71 H71B 109.5
C70 C71 H71C 109.5
H71A C71 H71C 109.5
H71B C71 H71C 109.5
C70 C72 H72A 109.5
C70 C72 H72B 109.5
H72A C72 H72B 109.5
C70 C72 H72C 109.5
H72A C72 H72C 109.5
H72B C72 H72C 109.5
C74 C73 Si11 117.8(3)
C74 C73 H73A 107.9
Si11 C73 H73A 107.9
C74 C73 H73B 107.9
Si11 C73 H73B 107.9
H73A C73 H73B 107.2
C76 C74 C75 110.5(4)
C76 C74 C73 111.7(3)
C75 C74 C73 110.4(3)
C76 C74 H74 108.0
C75 C74 H74 108.0
C73 C74 H74 108.0
C74 C75 H75A 109.5
C74 C75 H75B 109.5
H75A C75 H75B 109.5
C74 C75 H75C 109.5
H75A C75 H75C 109.5
H75B C75 H75C 109.5
C74 C76 H76A 109.5
C74 C76 H76B 109.5
H76A C76 H76B 109.5
C74 C76 H76C 109.5
H76A C76 H76C 109.5
H76B C76 H76C 109.5
Si1 O1 Ta1 117.13(14)
Si3 O2 Ta1 169.99(17)
Si2 O3 Ta1 146.91(16)
Si1 O4 Si4 135.25(17)
Si7 O5 Si1 146.90(18)
Si3 O6 Si4 149.64(18)
Si5 O7 Si3 138.28(17)
Si5 O8 Si2 143.78(18)
Si6 O9 Si5 164.77(19)
Si6 O10 Si4 146.82(18)
Si6 O11 Si7 130.77(17)
Si7 O12 Si2 138.77(17)
Si8 O13 Ta2 119.14(14)
Si9 O14 Ta2 163.77(17)
Si10 O15 Ta2 149.64(17)
Si11 O16 Si10 140.01(17)
Si11 O17 Si8 150.91(19)
Si12 O18 Si10 138.96(17)
Si13 O19 Si11 130.11(17)
Si12 O20 Si13 165.59(19)
Si13 O21 Si14 146.11(18)
Si12 O22 Si9 141.07(17)
Si9 O23 Si14 148.89(18)
Si8 O24 Si14 135.09(17)
O4 Si1 O1 111.86(14)
O4 Si1 O5 106.27(13)
O1 Si1 O5 101.33(14)
O4 Si1 C31 110.99(16)
O1 Si1 C31 110.63(16)
O5 Si1 C31 115.38(16)
O4 Si1 Ta1 119.84(10)
O1 Si1 Ta1 34.47(9)
O5 Si1 Ta1 66.87(10)
C31 Si1 Ta1 126.15(13)
O3 Si2 O8 109.02(14)
O3 Si2 O12 109.22(14)
O8 Si2 O12 109.25(14)
O3 Si2 C27 114.78(16)
O8 Si2 C27 106.40(15)
O12 Si2 C27 108.03(16)
O2 Si3 O6 109.95(14)
O2 Si3 O7 108.43(14)
O6 Si3 O7 108.93(14)
O2 Si3 C11 113.09(16)
O6 Si3 C11 108.24(16)
O7 Si3 C11 108.10(16)
O6 Si4 O10 109.69(14)
O6 Si4 O4 108.97(14)
O10 Si4 O4 108.99(14)
O6 Si4 C35 109.91(16)
O10 Si4 C35 110.76(16)
O4 Si4 C35 108.48(15)
O9 Si5 O8 108.61(14)
O9 Si5 O7 109.17(14)
O8 Si5 O7 109.46(14)
O9 Si5 C15 111.28(17)
O8 Si5 C15 110.12(16)
O7 Si5 C15 108.18(16)
O9 Si6 O10 109.37(14)
O9 Si6 O11 108.14(14)
O10 Si6 O11 108.86(14)
O9 Si6 C19 107.76(17)
O10 Si6 C19 109.85(16)
O11 Si6 C19 112.80(16)
O12 Si7 O11 108.34(14)
O12 Si7 O5 106.35(14)
O11 Si7 O5 106.78(14)
O12 Si7 C23 111.29(16)
O11 Si7 C23 112.73(17)
O5 Si7 C23 111.04(16)
O24 Si8 O13 111.43(14)
O24 Si8 O17 105.74(13)
O13 Si8 O17 103.45(14)
O24 Si8 C49 111.18(16)
O13 Si8 C49 110.38(16)
O17 Si8 C49 114.38(16)
O24 Si8 Ta2 116.97(10)
O13 Si8 Ta2 33.32(9)
O17 Si8 Ta2 70.33(10)
C49 Si8 Ta2 128.01(14)
O14 Si9 O23 109.81(14)
O14 Si9 O22 109.01(14)
O23 Si9 O22 109.00(14)
O14 Si9 C57 111.67(16)
O23 Si9 C57 108.55(16)
O22 Si9 C57 108.76(16)
O15 Si10 O18 108.73(14)
O15 Si10 O16 110.61(14)
O18 Si10 O16 107.95(14)
O15 Si10 C69 109.55(16)
O18 Si10 C69 111.67(16)
O16 Si10 C69 108.32(16)
O16 Si11 O17 106.57(14)
O16 Si11 O19 108.89(14)
O17 Si11 O19 106.44(14)
O16 Si11 C73 111.13(16)
O17 Si11 C73 111.66(16)
O19 Si11 C73 111.88(17)
O20 Si12 O22 109.02(14)
O20 Si12 O18 109.07(14)
O22 Si12 O18 109.51(14)
O20 Si12 C61 110.98(17)
O22 Si12 C61 108.71(16)
O18 Si12 C61 109.52(16)
O20 Si13 O21 109.31(14)
O20 Si13 O19 107.52(14)
O21 Si13 O19 109.16(14)
O20 Si13 C65 108.26(16)
O21 Si13 C65 109.21(16)
O19 Si13 C65 113.31(16)
O23 Si14 O21 109.18(14)
O23 Si14 O24 109.19(14)
O21 Si14 O24 109.52(14)
O23 Si14 C53 110.05(16)
O21 Si14 C53 110.71(16)
O24 Si14 C53 108.17(15)
O3 Ta1 O2 86.66(10)
O3 Ta1 O1 140.02(11)
O2 Ta1 O1 85.06(10)
O3 Ta1 C5 131.26(12)
O2 Ta1 C5 86.51(12)
O1 Ta1 C5 87.15(12)
O3 Ta1 C1 96.76(12)
O2 Ta1 C1 81.31(12)
O1 Ta1 C1 120.39(12)
C5 Ta1 C1 34.54(13)
O3 Ta1 C2 82.11(12)
O2 Ta1 C2 110.64(12)
O1 Ta1 C2 137.11(12)
C5 Ta1 C2 55.89(13)
C1 Ta1 C2 33.79(13)
O3 Ta1 C4 135.38(12)
O2 Ta1 C4 119.14(12)
O1 Ta1 C4 81.63(12)
C5 Ta1 C4 33.98(12)
C1 Ta1 C4 56.97(13)
C2 Ta1 C4 55.68(13)
O3 Ta1 Cl1 83.67(8)
O2 Ta1 Cl1 148.70(8)
O1 Ta1 Cl1 83.49(8)
C5 Ta1 Cl1 121.78(9)
C1 Ta1 Cl1 129.33(9)
C2 Ta1 Cl1 97.43(9)
C4 Ta1 Cl1 87.81(9)
O3 Ta1 C3 102.67(12)
O2 Ta1 C3 136.56(12)
O1 Ta1 C3 110.09(12)
C5 Ta1 C3 55.35(13)
C1 Ta1 C3 55.66(13)
C2 Ta1 C3 32.79(13)
C4 Ta1 C3 33.35(13)
Cl1 Ta1 C3 74.70(9)
O3 Ta1 Si1 111.61(8)
O2 Ta1 Si1 80.33(8)
O1 Ta1 Si1 28.40(8)
C5 Ta1 Si1 114.60(10)
C1 Ta1 Si1 144.98(9)
C2 Ta1 Si1 163.44(9)
C4 Ta1 Si1 108.44(10)
Cl1 Ta1 Si1 75.79(3)
C3 Ta1 Si1 131.25(10)
O15 Ta2 O14 86.26(11)
O15 Ta2 O13 136.59(11)
O14 Ta2 O13 84.76(10)
O15 Ta2 C40 129.92(13)
O14 Ta2 C40 85.07(12)
O13 Ta2 C40 91.42(13)
O15 Ta2 C41 95.47(13)
O14 Ta2 C41 81.89(12)
O13 Ta2 C41 124.94(13)
C40 Ta2 C41 34.47(14)
O15 Ta2 C42 82.63(12)
O14 Ta2 C42 111.85(12)
O13 Ta2 C42 139.67(12)
C40 Ta2 C42 55.88(13)
C41 Ta2 C42 33.63(13)
O15 Ta2 C39 136.86(13)
O14 Ta2 C39 117.34(12)
O13 Ta2 C39 83.93(13)
C40 Ta2 C39 34.14(13)
C41 Ta2 C39 56.94(14)
C42 Ta2 C39 55.74(14)
O15 Ta2 Cl2 83.04(8)
O14 Ta2 Cl2 148.62(8)
O13 Ta2 Cl2 83.04(8)
C40 Ta2 Cl2 123.96(10)
C41 Ta2 Cl2 128.39(10)
C42 Ta2 Cl2 95.93(10)
C39 Ta2 Cl2 89.95(10)
O15 Ta2 C43 104.79(12)
O14 Ta2 C43 136.52(12)
O13 Ta2 C43 110.77(12)
C40 Ta2 C43 55.35(13)
C41 Ta2 C43 55.60(13)
C42 Ta2 C43 33.01(13)
C39 Ta2 C43 33.17(14)
Cl2 Ta2 C43 74.84(9)
O15 Ta2 Si8 109.05(8)
O14 Ta2 Si8 79.66(8)
O13 Ta2 Si8 27.55(8)
C40 Ta2 Si8 117.58(10)
C41 Ta2 Si8 148.03(10)
C42 Ta2 Si8 164.60(9)
C39 Ta2 Si8 110.39(10)
Cl2 Ta2 Si8 76.18(3)
C43 Ta2 Si8 131.70(10)

loop_
_geom_bond_atom_site_label_1
_geom_bond_atom_site_label_2
_geom_bond_distance
C1 C2 1.414(5)
C1 C5 1.434(5)
C1 C6 1.483(5)
C1 Ta1 2.419(4)
C2 C3 1.402(5)
C2 C7 1.517(5)
C2 Ta1 2.444(4)
C3 C4 1.426(6)
C3 C8 1.500(5)
C3 Ta1 2.516(4)
C4 C5 1.421(5)
C4 C9 1.508(5)
C4 Ta1 2.449(4)
C5 C10 1.506(5)
C5 Ta1 2.412(4)
C6 H6A 0.9800
C6 H6B 0.9800
C6 H6C 0.9800
C7 H7A 0.9800
C7 H7B 0.9800
C7 H7C 0.9800
C8 H8A 0.9800
C8 H8B 0.9800
C8 H8C 0.9800
C9 H9A 0.9800
C9 H9B 0.9800
C9 H9C 0.9800
C10 H10A 0.9800
C10 H10B 0.9800
C10 H10C 0.9800
C11 C12 1.542(5)
C11 Si3 1.863(4)
C11 H11A 0.9900
C11 H11B 0.9900
C12 C13 1.522(6)
C12 C14 1.525(6)
C12 H12 1.0000
C13 H13A 0.9800
C13 H13B 0.9800
C13 H13C 0.9800
C14 H14A 0.9800
C14 H14B 0.9800
C14 H14C 0.9800
C15 C16 1.540(5)
C15 Si5 1.849(4)
C15 H15A 0.9900
C15 H15B 0.9900
C16 C18 1.510(6)
C16 C17 1.527(5)
C16 H16 1.0000
C17 H17A 0.9800
C17 H17B 0.9800
C17 H17C 0.9800
C18 H18A 0.9800
C18 H18B 0.9800
C18 H18C 0.9800
C19 C20 1.541(5)
C19 Si6 1.843(4)
C19 H19A 0.9900
C19 H19B 0.9900
C20 C22 1.511(6)
C20 C21 1.525(6)
C20 H20 1.0000
C21 H21A 0.9800
C21 H21B 0.9800
C21 H21C 0.9800
C22 H22A 0.9800
C22 H22B 0.9800
C22 H22C 0.9800
C23 C24 1.542(5)
C23 Si7 1.840(4)
C23 H23A 0.9900
C23 H23B 0.9900
C24 C26 1.519(6)
C24 C25 1.531(5)
C24 H24 1.0000
C25 H25A 0.9800
C25 H25B 0.9800
C25 H25C 0.9800
C26 H26A 0.9800
C26 H26B 0.9800
C26 H26C 0.9800
C27 C28 1.526(5)
C27 Si2 1.846(4)
C27 H27A 0.9900
C27 H27B 0.9900
C28 C30 1.522(5)
C28 C29 1.530(6)
C28 H28 1.0000
C29 H29A 0.9800
C29 H29B 0.9800
C29 H29C 0.9800
C30 H30A 0.9800
C30 H30B 0.9800
C30 H30C 0.9800
C31 C32 1.560(5)
C31 Si1 1.831(4)
C31 H31A 0.9900
C31 H31B 0.9900
C32 C34 1.518(6)
C32 C33 1.524(5)
C32 H32 1.0000
C33 H33A 0.9800
C33 H33B 0.9800
C33 H33C 0.9800
C34 H34A 0.9800
C34 H34B 0.9800
C34 H34C 0.9800
C35 C36 1.543(5)
C35 Si4 1.846(4)
C35 H35A 0.9900
C35 H35B 0.9900
C36 C37 1.519(6)
C36 C38 1.538(5)
C36 H36 1.0000
C37 H37A 0.9800
C37 H37B 0.9800
C37 H37C 0.9800
C38 H38A 0.9800
C38 H38B 0.9800
C38 H38C 0.9800
C39 C43 1.420(6)
C39 C40 1.432(6)
C39 C44 1.494(6)
C39 Ta2 2.461(4)
C40 C41 1.433(6)
C40 C45 1.502(6)
C40 Ta2 2.417(4)
C41 C42 1.405(6)
C41 C46 1.488(6)
C41 Ta2 2.421(4)
C42 C43 1.407(5)
C42 C47 1.518(5)
C42 Ta2 2.436(4)
C43 C48 1.497(5)
C43 Ta2 2.510(4)
C44 H44A 0.9800
C44 H44B 0.9800
C44 H44C 0.9800
C45 H45A 0.9800
C45 H45B 0.9800
C45 H45C 0.9800
C46 H46A 0.9800
C46 H46B 0.9800
C46 H46C 0.9800
C47 H47A 0.9800
C47 H47B 0.9800
C47 H47C 0.9800
C48 H48A 0.9800
C48 H48B 0.9800
C48 H48C 0.9800
C49 C50 1.554(5)
C49 Si8 1.833(4)
C49 H49A 0.9900
C49 H49B 0.9900
C50 C51 1.526(6)
C50 C52 1.532(5)
C50 H50 1.0000
C51 H51A 0.9800
C51 H51B 0.9800
C51 H51C 0.9800
C52 H52A 0.9800
C52 H52B 0.9800
C52 H52C 0.9800
C53 C54 1.541(5)
C53 Si14 1.843(4)
C53 H53A 0.9900
C53 H53B 0.9900
C54 C56 1.523(6)
C54 C55 1.540(5)
C54 H54 1.0000
C55 H55A 0.9800
C55 H55B 0.9800
C55 H55C 0.9800
C56 H56A 0.9800
C56 H56B 0.9800
C56 H56C 0.9800
C57 C58 1.539(5)
C57 Si9 1.862(4)
C57 H57A 0.9900
C57 H57B 0.9900
C58 C60 1.524(6)
C58 C59 1.527(6)
C58 H58 1.0000
C59 H59A 0.9800
C59 H59B 0.9800
C59 H59C 0.9800
C60 H60A 0.9800
C60 H60B 0.9800
C60 H60C 0.9800
C61 C62 1.534(5)
C61 Si12 1.846(4)
C61 H61A 0.9900
C61 H61B 0.9900
C62 C63 1.516(6)
C62 C64 1.527(5)
C62 H62 1.0000
C63 H63A 0.9800
C63 H63B 0.9800
C63 H63C 0.9800
C64 H64A 0.9800
C64 H64B 0.9800
C64 H64C 0.9800
C65 C66 1.546(5)
C65 Si13 1.840(4)
C65 H65A 0.9900
C65 H65B 0.9900
C66 C67 1.518(6)
C66 C68 1.530(6)
C66 H66 1.0000
C67 H67A 0.9800
C67 H67B 0.9800
C67 H67C 0.9800
C68 H68A 0.9800
C68 H68B 0.9800
C68 H68C 0.9800
C69 C70 1.546(5)
C69 Si10 1.844(4)
C69 H69A 0.9900
C69 H69B 0.9900
C70 C72 1.525(5)
C70 C71 1.532(5)
C70 H70 1.0000
C71 H71A 0.9800
C71 H71B 0.9800
C71 H71C 0.9800
C72 H72A 0.9800
C72 H72B 0.9800
C72 H72C 0.9800
C73 C74 1.546(5)
C73 Si11 1.844(4)
C73 H73A 0.9900
C73 H73B 0.9900
C74 C76 1.514(6)
C74 C75 1.526(6)
C74 H74 1.0000
C75 H75A 0.9800
C75 H75B 0.9800
C75 H75C 0.9800
C76 H76A 0.9800
C76 H76B 0.9800
C76 H76C 0.9800
O1 Si1 1.636(3)
O1 Ta1 1.947(3)
O2 Si3 1.614(3)
O2 Ta1 1.939(2)
O3 Si2 1.620(3)
O3 Ta1 1.929(3)
O4 Si1 1.623(3)
O4 Si4 1.632(3)
O5 Si7 1.639(3)
O5 Si1 1.651(3)
O6 Si3 1.621(3)
O6 Si4 1.624(3)
O7 Si5 1.625(3)
O7 Si3 1.630(3)
O8 Si5 1.624(3)
O8 Si2 1.631(3)
O9 Si6 1.613(3)
O9 Si5 1.619(3)
O10 Si6 1.624(3)
O10 Si4 1.626(3)
O11 Si6 1.634(3)
O11 Si7 1.636(3)
O12 Si7 1.625(3)
O12 Si2 1.636(3)
O13 Si8 1.636(3)
O13 Ta2 1.943(3)
O14 Si9 1.614(3)
O14 Ta2 1.940(3)
O15 Si10 1.623(3)
O15 Ta2 1.911(2)
O16 Si11 1.620(3)
O16 Si10 1.634(3)
O17 Si11 1.632(3)
O17 Si8 1.642(3)
O18 Si12 1.629(3)
O18 Si10 1.630(3)
O19 Si13 1.632(3)
O19 Si11 1.637(3)
O20 Si12 1.612(3)
O20 Si13 1.618(3)
O21 Si13 1.623(3)
O21 Si14 1.631(3)
O22 Si12 1.625(3)
O22 Si9 1.634(3)
O23 Si9 1.620(3)
O23 Si14 1.627(3)
O24 Si8 1.627(3)
O24 Si14 1.631(3)
Si1 Ta1 3.0619(10)
Si8 Ta2 3.0899(10)
Cl1 Ta1 2.4624(9)
Cl2 Ta2 2.4621(9)

loop_
_geom_torsion_atom_site_label_1
_geom_torsion_atom_site_label_2
_geom_torsion_atom_site_label_3
_geom_torsion_atom_site_label_4
_geom_torsion
C5 C1 C2 C3 -1.8(4)
C6 C1 C2 C3 176.5(4)
Ta1 C1 C2 C3 -67.7(3)
C5 C1 C2 C7 -176.2(4)
C6 C1 C2 C7 2.2(6)
Ta1 C1 C2 C7 117.9(4)
C5 C1 C2 Ta1 65.9(3)
C6 C1 C2 Ta1 -115.8(4)
C1 C2 C3 C4 3.6(4)
C7 C2 C3 C4 177.7(4)
Ta1 C2 C3 C4 -61.4(3)
C1 C2 C3 C8 -170.5(4)
C7 C2 C3 C8 3.7(6)
Ta1 C2 C3 C8 124.5(4)
C1 C2 C3 Ta1 65.0(3)
C7 C2 C3 Ta1 -120.9(4)
C2 C3 C4 C5 -3.8(4)
C8 C3 C4 C5 170.2(4)
Ta1 C3 C4 C5 -65.3(3)
C2 C3 C4 C9 177.4(4)
C8 C3 C4 C9 -8.6(7)
Ta1 C3 C4 C9 116.0(4)
C2 C3 C4 Ta1 61.4(3)
C8 C3 C4 Ta1 -124.6(4)
C3 C4 C5 C1 2.7(4)
C9 C4 C5 C1 -178.6(4)
Ta1 C4 C5 C1 -65.5(3)
C3 C4 C5 C10 -177.8(4)
C9 C4 C5 C10 0.9(7)
Ta1 C4 C5 C10 114.0(4)
C3 C4 C5 Ta1 68.2(3)
C9 C4 C5 Ta1 -113.1(4)
C2 C1 C5 C4 -0.6(4)
C6 C1 C5 C4 -179.0(4)
Ta1 C1 C5 C4 66.4(3)
C2 C1 C5 C10 180.0(4)
C6 C1 C5 C10 1.6(6)
Ta1 C1 C5 C10 -113.1(4)
C2 C1 C5 Ta1 -67.0(3)
C6 C1 C5 Ta1 114.7(4)
Si3 C11 C12 C13 -179.3(3)
Si3 C11 C12 C14 -56.4(4)
Si5 C15 C16 C18 -68.6(4)
Si5 C15 C16 C17 167.9(3)
Si6 C19 C20 C22 79.4(4)
Si6 C19 C20 C21 -157.4(3)
Si7 C23 C24 C26 -72.1(4)
Si7 C23 C24 C25 164.5(3)
Si2 C27 C28 C30 166.8(3)
Si2 C27 C28 C29 -69.4(4)
Si1 C31 C32 C34 79.6(4)
Si1 C31 C32 C33 -157.4(3)
Si4 C35 C36 C37 66.9(5)
Si4 C35 C36 C38 -170.4(3)
C43 C39 C40 C41 2.0(5)
C44 C39 C40 C41 -179.5(4)
Ta2 C39 C40 C41 -65.6(3)
C43 C39 C40 C45 -177.6(4)
C44 C39 C40 C45 0.9(7)
Ta2 C39 C40 C45 114.9(4)
C43 C39 C40 Ta2 67.5(3)
C44 C39 C40 Ta2 -114.0(4)
C39 C40 C41 C42 0.1(4)
C45 C40 C41 C42 179.7(4)
Ta2 C40 C41 C42 -66.5(3)
C39 C40 C41 C46 -178.3(4)
C45 C40 C41 C46 1.3(7)
Ta2 C40 C41 C46 115.1(4)
C39 C40 C41 Ta2 66.7(3)
C45 C40 C41 Ta2 -113.8(4)
C40 C41 C42 C43 -2.3(4)
C46 C41 C42 C43 176.1(4)
Ta2 C41 C42 C43 -68.0(3)
C40 C41 C42 C47 -177.8(4)
C46 C41 C42 C47 0.5(7)
Ta2 C41 C42 C47 116.5(4)
C40 C41 C42 Ta2 65.7(3)
C46 C41 C42 Ta2 -115.9(4)
C41 C42 C43 C39 3.5(5)
C47 C42 C43 C39 179.0(4)
Ta2 C42 C43 C39 -62.0(3)
C41 C42 C43 C48 -170.0(4)
C47 C42 C43 C48 5.4(6)
Ta2 C42 C43 C48 124.4(4)
C41 C42 C43 Ta2 65.5(3)
C47 C42 C43 Ta2 -119.0(4)
C40 C39 C43 C42 -3.3(5)
C44 C39 C43 C42 178.1(4)
Ta2 C39 C43 C42 61.4(3)
C40 C39 C43 C48 170.1(4)
C44 C39 C43 C48 -8.4(7)
Ta2 C39 C43 C48 -125.1(4)
C40 C39 C43 Ta2 -64.7(3)
C44 C39 C43 Ta2 116.7(4)
Si8 C49 C50 C51 78.6(4)
Si8 C49 C50 C52 -158.4(3)
Si14 C53 C54 C56 67.0(4)
Si14 C53 C54 C55 -170.7(3)
Si9 C57 C58 C60 -57.9(4)
Si9 C57 C58 C59 178.6(3)
Si12 C61 C62 C63 -69.9(4)
Si12 C61 C62 C64 167.0(3)
Si13 C65 C66 C67 80.4(4)
Si13 C65 C66 C68 -156.3(3)
Si10 C69 C70 C72 89.8(4)
Si10 C69 C70 C71 -148.0(3)
Si11 C73 C74 C76 -69.1(4)
Si11 C73 C74 C75 167.6(3)
Si4 O4 Si1 O1 91.9(3)
Si4 O4 Si1 O5 -17.8(3)
Si4 O4 Si1 C31 -144.0(2)
Si4 O4 Si1 Ta1 54.4(3)
Ta1 O1 Si1 O4 -111.28(16)
Ta1 O1 Si1 O5 1.56(18)
Ta1 O1 Si1 C31 124.42(17)
Si7 O5 Si1 O4 -98.3(3)
Si7 O5 Si1 O1 144.7(3)
Si7 O5 Si1 C31 25.2(4)
Si7 O5 Si1 Ta1 145.6(3)
C32 C31 Si1 O4 -61.5(3)
C32 C31 Si1 O1 63.3(3)
C32 C31 Si1 O5 177.5(3)
C32 C31 Si1 Ta1 98.6(3)
Ta1 O3 Si2 O8 84.9(3)
Ta1 O3 Si2 O12 -34.4(3)
Ta1 O3 Si2 C27 -155.8(3)
Si5 O8 Si2 O3 -71.3(3)
Si5 O8 Si2 O12 48.0(3)
Si5 O8 Si2 C27 164.4(3)
Si7 O12 Si2 O3 43.3(3)
Si7 O12 Si2 O8 -75.9(3)
Si7 O12 Si2 C27 168.7(3)
C28 C27 Si2 O3 77.5(3)
C28 C27 Si2 O8 -161.9(3)
C28 C27 Si2 O12 -44.7(3)
Ta1 O2 Si3 O6 50.0(10)
Ta1 O2 Si3 O7 -69.0(10)
Ta1 O2 Si3 C11 171.1(9)
Si4 O6 Si3 O2 -30.4(4)
Si4 O6 Si3 O7 88.3(4)
Si4 O6 Si3 C11 -154.4(3)
Si5 O7 Si3 O2 58.3(3)
Si5 O7 Si3 O6 -61.3(3)
Si5 O7 Si3 C11 -178.7(3)
C12 C11 Si3 O2 -155.5(3)
C12 C11 Si3 O6 -33.5(3)
C12 C11 Si3 O7 84.4(3)
Si3 O6 Si4 O10 -70.9(4)
Si3 O6 Si4 O4 48.3(4)
Si3 O6 Si4 C35 167.1(3)
Si6 O10 Si4 O6 31.7(4)
Si6 O10 Si4 O4 -87.5(3)
Si6 O10 Si4 C35 153.2(3)
Si1 O4 Si4 O6 -62.9(3)
Si1 O4 Si4 O10 56.8(3)
Si1 O4 Si4 C35 177.5(2)
C36 C35 Si4 O6 39.9(3)
C36 C35 Si4 O10 -81.5(3)
C36 C35 Si4 O4 159.0(3)
Si6 O9 Si5 O8 61.3(7)
Si6 O9 Si5 O7 -58.0(7)
Si6 O9 Si5 C15 -177.4(7)
Si2 O8 Si5 O9 -42.9(3)
Si2 O8 Si5 O7 76.2(3)
Si2 O8 Si5 C15 -165.0(3)
Si3 O7 Si5 O9 44.3(3)
Si3 O7 Si5 O8 -74.5(3)
Si3 O7 Si5 C15 165.5(3)
C16 C15 Si5 O9 76.3(3)
C16 C15 Si5 O8 -163.2(3)
C16 C15 Si5 O7 -43.6(3)
Si5 O9 Si6 O10 58.6(7)
Si5 O9 Si6 O11 -59.8(7)
Si5 O9 Si6 C19 178.0(7)
Si4 O10 Si6 O9 -30.4(4)
Si4 O10 Si6 O11 87.6(3)
Si4 O10 Si6 C19 -148.5(3)
Si7 O11 Si6 O9 52.0(3)
Si7 O11 Si6 O10 -66.8(3)
Si7 O11 Si6 C19 171.0(2)
C20 C19 Si6 O9 52.1(3)
C20 C19 Si6 O10 171.2(3)
C20 C19 Si6 O11 -67.2(3)
Si2 O12 Si7 O11 98.0(3)
Si2 O12 Si7 O5 -16.5(3)
Si2 O12 Si7 C23 -137.5(3)
Si6 O11 Si7 O12 -78.2(2)
Si6 O11 Si7 O5 36.0(3)
Si6 O11 Si7 C23 158.2(2)
Si1 O5 Si7 O12 -157.7(3)
Si1 O5 Si7 O11 86.8(3)
Si1 O5 Si7 C23 -36.5(4)
C24 C23 Si7 O12 -45.0(4)
C24 C23 Si7 O11 77.0(3)
C24 C23 Si7 O5 -163.2(3)
Si14 O24 Si8 O13 96.8(2)
Si14 O24 Si8 O17 -14.9(3)
Si14 O24 Si8 C49 -139.6(2)
Si14 O24 Si8 Ta2 60.6(3)
Ta2 O13 Si8 O24 -106.86(17)
Ta2 O13 Si8 O17 6.32(19)
Ta2 O13 Si8 C49 129.11(18)
Si11 O17 Si8 O24 -103.9(4)
Si11 O17 Si8 O13 138.8(4)
Si11 O17 Si8 C49 18.7(4)
Si11 O17 Si8 Ta2 142.5(4)
C50 C49 Si8 O24 -60.5(3)
C50 C49 Si8 O13 63.7(3)
C50 C49 Si8 O17 179.8(3)
C50 C49 Si8 Ta2 96.4(3)
Ta2 O14 Si9 O23 78.1(6)
Ta2 O14 Si9 O22 -41.2(6)
Ta2 O14 Si9 C57 -161.4(5)
Si14 O23 Si9 O14 -28.0(4)
Si14 O23 Si9 O22 91.4(3)
Si14 O23 Si9 C57 -150.3(3)
Si12 O22 Si9 O14 69.6(3)
Si12 O22 Si9 O23 -50.3(3)
Si12 O22 Si9 C57 -168.5(3)
C58 C57 Si9 O14 -151.2(3)
C58 C57 Si9 O23 -30.0(3)
C58 C57 Si9 O22 88.4(3)
Ta2 O15 Si10 O18 101.6(3)
Ta2 O15 Si10 O16 -16.8(4)
Ta2 O15 Si10 C69 -136.1(3)
Si12 O18 Si10 O15 -60.1(3)
Si12 O18 Si10 O16 59.9(3)
Si12 O18 Si10 C69 178.9(3)
Si11 O16 Si10 O15 40.3(3)
Si11 O16 Si10 O18 -78.6(3)
Si11 O16 Si10 C69 160.3(3)
C70 C69 Si10 O15 -177.6(3)
C70 C69 Si10 O18 -57.0(3)
C70 C69 Si10 O16 61.7(3)
Si10 O16 Si11 O17 -19.0(3)
Si10 O16 Si11 O19 95.4(3)
Si10 O16 Si11 C73 -140.9(3)
Si8 O17 Si11 O16 -152.5(3)
Si8 O17 Si11 O19 91.4(4)
Si8 O17 Si11 C73 -31.0(4)
Si13 O19 Si11 O16 -79.3(2)
Si13 O19 Si11 O17 35.2(3)
Si13 O19 Si11 C73 157.5(2)
C74 C73 Si11 O16 -49.0(4)
C74 C73 Si11 O17 -167.9(3)
C74 C73 Si11 O19 72.9(3)
Si13 O20 Si12 O22 -63.2(8)
Si13 O20 Si12 O18 56.3(8)
Si13 O20 Si12 C61 177.1(7)
Si9 O22 Si12 O20 33.9(3)
Si9 O22 Si12 O18 -85.3(3)
Si9 O22 Si12 C61 155.0(3)
Si10 O18 Si12 O20 -53.6(3)
Si10 O18 Si12 O22 65.7(3)
Si10 O18 Si12 C61 -175.2(3)
C62 C61 Si12 O20 73.0(3)
C62 C61 Si12 O22 -46.9(3)
C62 C61 Si12 O18 -166.5(3)
Si12 O20 Si13 O21 65.7(8)
Si12 O20 Si13 O19 -52.7(8)
Si12 O20 Si13 C65 -175.5(7)
Si14 O21 Si13 O20 -25.9(4)
Si14 O21 Si13 O19 91.4(3)
Si14 O21 Si13 C65 -144.2(3)
Si11 O19 Si13 O20 54.0(2)
Si11 O19 Si13 O21 -64.5(2)
Si11 O19 Si13 C65 173.5(2)
C66 C65 Si13 O20 54.0(3)
C66 C65 Si13 O21 173.0(3)
C66 C65 Si13 O19 -65.1(3)
Si9 O23 Si14 O21 -78.0(4)
Si9 O23 Si14 O24 41.7(4)
Si9 O23 Si14 C53 160.3(3)
Si13 O21 Si14 O23 28.9(4)
Si13 O21 Si14 O24 -90.6(3)
Si13 O21 Si14 C53 150.2(3)
Si8 O24 Si14 O23 -67.2(3)
Si8 O24 Si14 O21 52.3(3)
Si8 O24 Si14 C53 173.0(2)
C54 C53 Si14 O23 38.8(3)
C54 C53 Si14 O21 -82.0(3)
C54 C53 Si14 O24 158.0(3)
Si2 O3 Ta1 O2 -70.4(3)
Si2 O3 Ta1 O1 7.8(4)
Si2 O3 Ta1 C5 -152.8(3)
Si2 O3 Ta1 C1 -151.3(3)
Si2 O3 Ta1 C2 178.2(3)
Si2 O3 Ta1 C4 160.1(3)
Si2 O3 Ta1 Cl1 79.8(3)
Si2 O3 Ta1 C3 152.5(3)
Si2 O3 Ta1 Si1 7.8(3)
Si3 O2 Ta1 O3 67.9(9)
Si3 O2 Ta1 O1 -72.9(9)
Si3 O2 Ta1 C5 -160.4(10)
Si3 O2 Ta1 C1 165.3(10)
Si3 O2 Ta1 C2 148.2(9)
Si3 O2 Ta1 C4 -150.5(9)
Si3 O2 Ta1 Cl1 -4.1(11)
Si3 O2 Ta1 C3 172.9(9)
Si3 O2 Ta1 Si1 -44.7(9)
Si1 O1 Ta1 O3 0.0(3)
Si1 O1 Ta1 O2 78.78(16)
Si1 O1 Ta1 C5 165.52(17)
Si1 O1 Ta1 C1 155.69(15)
Si1 O1 Ta1 C2 -165.96(15)
Si1 O1 Ta1 C4 -160.78(18)
Si1 O1 Ta1 Cl1 -72.04(14)
Si1 O1 Ta1 C3 -143.11(16)
C4 C5 Ta1 O3 -113.1(2)
C1 C5 Ta1 O3 2.7(3)
C10 C5 Ta1 O3 125.6(3)
C4 C5 Ta1 O2 164.4(2)
C1 C5 Ta1 O2 -79.7(2)
C10 C5 Ta1 O2 43.1(3)
C4 C5 Ta1 O1 79.2(2)
C1 C5 Ta1 O1 -164.9(2)
C10 C5 Ta1 O1 -42.1(3)
C4 C5 Ta1 C1 -115.8(3)
C10 C5 Ta1 C1 122.8(4)
C4 C5 Ta1 C2 -77.7(3)
C1 C5 Ta1 C2 38.2(2)
C10 C5 Ta1 C2 161.0(4)
C1 C5 Ta1 C4 115.8(3)
C10 C5 Ta1 C4 -121.3(4)
C4 C5 Ta1 Cl1 -1.3(3)
C1 C5 Ta1 Cl1 114.5(2)
C10 C5 Ta1 Cl1 -122.6(3)
C4 C5 Ta1 C3 -37.7(2)
C1 C5 Ta1 C3 78.2(2)
C10 C5 Ta1 C3 -159.0(4)
C4 C5 Ta1 Si1 86.7(2)
C1 C5 Ta1 Si1 -157.43(19)
C10 C5 Ta1 Si1 -34.6(3)
C2 C1 Ta1 O3 -64.8(2)
C5 C1 Ta1 O3 -177.9(2)
C6 C1 Ta1 O3 59.3(3)
C2 C1 Ta1 O2 -150.4(2)
C5 C1 Ta1 O2 96.5(2)
C6 C1 Ta1 O2 -26.3(3)
C2 C1 Ta1 O1 130.6(2)
C5 C1 Ta1 O1 17.5(3)
C6 C1 Ta1 O1 -105.3(3)
C2 C1 Ta1 C5 113.1(3)
C6 C1 Ta1 C5 -122.8(4)
C5 C1 Ta1 C2 -113.1(3)
C6 C1 Ta1 C2 124.1(4)
C2 C1 Ta1 C4 76.2(2)
C5 C1 Ta1 C4 -36.9(2)
C6 C1 Ta1 C4 -159.7(4)
C2 C1 Ta1 Cl1 22.5(3)
C5 C1 Ta1 Cl1 -90.6(2)
C6 C1 Ta1 Cl1 146.6(3)
C2 C1 Ta1 C3 35.9(2)
C5 C1 Ta1 C3 -77.2(2)
C6 C1 Ta1 C3 160.0(4)
C2 C1 Ta1 Si1 150.56(18)
C5 C1 Ta1 Si1 37.4(3)
C6 C1 Ta1 Si1 -85.3(3)
C3 C2 Ta1 O3 -128.6(2)
C1 C2 Ta1 O3 114.9(2)
C7 C2 Ta1 O3 -4.0(3)
C3 C2 Ta1 O2 148.0(2)
C1 C2 Ta1 O2 31.5(2)
C7 C2 Ta1 O2 -87.4(3)
C3 C2 Ta1 O1 42.3(3)
C1 C2 Ta1 O1 -74.2(3)
C7 C2 Ta1 O1 166.9(3)
C3 C2 Ta1 C5 77.5(2)
C1 C2 Ta1 C5 -39.0(2)
C7 C2 Ta1 C5 -157.9(4)
C3 C2 Ta1 C1 116.5(3)
C7 C2 Ta1 C1 -118.9(4)
C3 C2 Ta1 C4 36.1(2)
C1 C2 Ta1 C4 -80.4(2)
C7 C2 Ta1 C4 160.7(4)
C3 C2 Ta1 Cl1 -46.1(2)
C1 C2 Ta1 Cl1 -162.6(2)
C7 C2 Ta1 Cl1 78.5(3)
C1 C2 Ta1 C3 -116.5(3)
C7 C2 Ta1 C3 124.6(4)
C3 C2 Ta1 Si1 18.4(5)
C1 C2 Ta1 Si1 -98.1(4)
C7 C2 Ta1 Si1 143.0(3)
C5 C4 Ta1 O3 100.2(3)
C3 C4 Ta1 O3 -13.7(3)
C9 C4 Ta1 O3 -136.4(3)
C5 C4 Ta1 O2 -17.9(3)
C3 C4 Ta1 O2 -131.7(2)
C9 C4 Ta1 O2 105.6(3)
C5 C4 Ta1 O1 -97.4(2)
C3 C4 Ta1 O1 148.8(2)
C9 C4 Ta1 O1 26.1(3)
C3 C4 Ta1 C5 -113.8(4)
C9 C4 Ta1 C5 123.5(4)
C5 C4 Ta1 C1 37.5(2)
C3 C4 Ta1 C1 -76.4(3)
C9 C4 Ta1 C1 161.0(4)
C5 C4 Ta1 C2 78.3(3)
C3 C4 Ta1 C2 -35.5(2)
C9 C4 Ta1 C2 -158.2(4)
C5 C4 Ta1 Cl1 178.9(2)
C3 C4 Ta1 Cl1 65.0(2)
C9 C4 Ta1 Cl1 -57.6(3)
C5 C4 Ta1 C3 113.8(4)
C9 C4 Ta1 C3 -122.7(4)
C5 C4 Ta1 Si1 -106.9(2)
C3 C4 Ta1 Si1 139.3(2)
C9 C4 Ta1 Si1 16.6(3)
C2 C3 Ta1 O3 52.5(2)
C4 C3 Ta1 O3 170.2(2)
C8 C3 Ta1 O3 -68.2(4)
C2 C3 Ta1 O2 -46.1(3)
C4 C3 Ta1 O2 71.5(3)
C8 C3 Ta1 O2 -166.9(3)
C2 C3 Ta1 O1 -150.8(2)
C4 C3 Ta1 O1 -33.1(3)
C8 C3 Ta1 O1 88.5(4)
C2 C3 Ta1 C5 -79.3(2)
C4 C3 Ta1 C5 38.4(2)
C8 C3 Ta1 C5 160.0(4)
C2 C3 Ta1 C1 -37.1(2)
C4 C3 Ta1 C1 80.6(2)
C8 C3 Ta1 C1 -157.8(4)
C4 C3 Ta1 C2 117.7(3)
C8 C3 Ta1 C2 -120.8(5)
C2 C3 Ta1 C4 -117.7(3)
C8 C3 Ta1 C4 121.6(5)
C2 C3 Ta1 Cl1 132.2(2)
C4 C3 Ta1 Cl1 -110.1(2)
C8 C3 Ta1 Cl1 11.5(3)
C2 C3 Ta1 Si1 -173.11(18)
C4 C3 Ta1 Si1 -55.4(3)
C8 C3 Ta1 Si1 66.1(4)
O4 Si1 Ta1 O3 -94.45(14)
O1 Si1 Ta1 O3 179.98(18)
O5 Si1 Ta1 O3 1.65(13)
C31 Si1 Ta1 O3 107.03(18)
O4 Si1 Ta1 O2 -11.98(13)
O1 Si1 Ta1 O2 -97.55(18)
O5 Si1 Ta1 O2 84.12(12)
C31 Si1 Ta1 O2 -170.50(18)
O4 Si1 Ta1 O1 85.57(19)
O5 Si1 Ta1 O1 -178.33(19)
C31 Si1 Ta1 O1 -73.0(2)
O4 Si1 Ta1 C5 69.63(15)
O1 Si1 Ta1 C5 -15.94(19)
O5 Si1 Ta1 C5 165.73(14)
C31 Si1 Ta1 C5 -88.89(19)
O4 Si1 Ta1 C1 47.4(2)
O1 Si1 Ta1 C1 -38.2(2)
O5 Si1 Ta1 C1 143.45(19)
C31 Si1 Ta1 C1 -111.2(2)
O4 Si1 Ta1 C2 121.0(3)
O1 Si1 Ta1 C2 35.4(4)
O5 Si1 Ta1 C2 -142.9(3)
C31 Si1 Ta1 C2 -37.5(4)
O4 Si1 Ta1 C4 105.65(14)
O1 Si1 Ta1 C4 20.08(19)
O5 Si1 Ta1 C4 -158.25(14)
C31 Si1 Ta1 C4 -52.87(18)
O4 Si1 Ta1 Cl1 -171.58(12)
O1 Si1 Ta1 Cl1 102.85(16)
O5 Si1 Ta1 Cl1 -75.49(10)
C31 Si1 Ta1 Cl1 29.89(16)
O4 Si1 Ta1 C3 134.15(16)
O1 Si1 Ta1 C3 48.6(2)
O5 Si1 Ta1 C3 -129.75(15)
C31 Si1 Ta1 C3 -24.4(2)
Si10 O15 Ta2 O14 -86.9(3)
Si10 O15 Ta2 O13 -8.6(4)
Si10 O15 Ta2 C40 -167.3(3)
Si10 O15 Ta2 C41 -168.4(3)
Si10 O15 Ta2 C42 160.5(3)
Si10 O15 Ta2 C39 146.0(3)
Si10 O15 Ta2 Cl2 63.5(3)
Si10 O15 Ta2 C43 135.8(3)
Si10 O15 Ta2 Si8 -9.2(3)
Si9 O14 Ta2 O15 38.8(6)
Si9 O14 Ta2 O13 -98.7(6)
Si9 O14 Ta2 C40 169.4(6)
Si9 O14 Ta2 C41 134.8(6)
Si9 O14 Ta2 C42 119.3(6)
Si9 O14 Ta2 Cl2 -31.3(7)
Si9 O14 Ta2 C43 146.4(5)
Si9 O14 Ta2 Si8 -71.4(6)
Si8 O13 Ta2 O15 -1.3(3)
Si8 O13 Ta2 O14 77.66(16)
Si8 O13 Ta2 C40 162.57(18)
Si8 O13 Ta2 C41 153.95(16)
Si8 O13 Ta2 C42 -164.35(16)
Si8 O13 Ta2 C39 -164.07(18)
Si8 O13 Ta2 Cl2 -73.38(15)
Si8 O13 Ta2 C43 -144.22(16)
C39 C40 Ta2 O15 -117.5(3)
C41 C40 Ta2 O15 -1.9(3)
C45 C40 Ta2 O15 121.7(3)
C39 C40 Ta2 O14 161.6(3)
C41 C40 Ta2 O14 -82.8(2)
C45 C40 Ta2 O14 40.8(3)
C39 C40 Ta2 O13 77.0(2)
C41 C40 Ta2 O13 -167.5(2)
C45 C40 Ta2 O13 -43.8(3)
C39 C40 Ta2 C41 -115.5(3)
C45 C40 Ta2 C41 123.6(4)
C39 C40 Ta2 C42 -77.7(3)
C41 C40 Ta2 C42 37.8(2)
C45 C40 Ta2 C42 161.4(4)
C41 C40 Ta2 C39 115.5(3)
C45 C40 Ta2 C39 -120.8(5)
C39 C40 Ta2 Cl2 -5.6(3)
C41 C40 Ta2 Cl2 110.0(2)
C45 C40 Ta2 Cl2 -126.4(3)
C39 C40 Ta2 C43 -37.5(2)
C41 C40 Ta2 C43 78.1(3)
C45 C40 Ta2 C43 -158.3(4)
C39 C40 Ta2 Si8 86.0(2)
C41 C40 Ta2 Si8 -158.5(2)
C45 C40 Ta2 Si8 -34.8(4)
C42 C41 Ta2 O15 -67.9(2)
C40 C41 Ta2 O15 178.5(2)
C46 C41 Ta2 O15 57.0(4)
C42 C41 Ta2 O14 -153.3(2)
C40 C41 Ta2 O14 93.1(2)
C46 C41 Ta2 O14 -28.4(3)
C42 C41 Ta2 O13 129.0(2)
C40 C41 Ta2 O13 15.4(3)
C46 C41 Ta2 O13 -106.2(3)
C42 C41 Ta2 C40 113.6(3)
C46 C41 Ta2 C40 -121.6(5)
C40 C41 Ta2 C42 -113.6(3)
C46 C41 Ta2 C42 124.8(5)
C42 C41 Ta2 C39 76.4(2)
C40 C41 Ta2 C39 -37.2(2)
C46 C41 Ta2 C39 -158.7(4)
C42 C41 Ta2 Cl2 17.6(3)
C40 C41 Ta2 Cl2 -96.0(2)
C46 C41 Ta2 Cl2 142.4(3)
C42 C41 Ta2 C43 36.3(2)
C40 C41 Ta2 C43 -77.3(2)
C46 C41 Ta2 C43 161.2(4)
C42 C41 Ta2 Si8 151.52(18)
C40 C41 Ta2 Si8 37.9(3)
C46 C41 Ta2 Si8 -83.6(4)
C41 C42 Ta2 O15 111.6(2)
C43 C42 Ta2 O15 -132.2(2)
C47 C42 Ta2 O15 -8.4(3)
C41 C42 Ta2 O14 28.7(3)
C43 C42 Ta2 O14 144.9(2)
C47 C42 Ta2 O14 -91.4(3)
C41 C42 Ta2 O13 -80.0(3)
C43 C42 Ta2 O13 36.2(3)
C47 C42 Ta2 O13 159.9(3)
C41 C42 Ta2 C40 -38.8(2)
C43 C42 Ta2 C40 77.4(2)
C47 C42 Ta2 C40 -158.8(4)
C43 C42 Ta2 C41 116.2(3)
C47 C42 Ta2 C41 -120.0(4)
C41 C42 Ta2 C39 -80.4(3)
C43 C42 Ta2 C39 35.9(2)
C47 C42 Ta2 C39 159.6(4)
C41 C42 Ta2 Cl2 -166.2(2)
C43 C42 Ta2 Cl2 -50.0(2)
C47 C42 Ta2 Cl2 73.7(3)
C41 C42 Ta2 C43 -116.2(3)
C47 C42 Ta2 C43 123.7(4)
C41 C42 Ta2 Si8 -108.0(4)
C43 C42 Ta2 Si8 8.2(5)
C47 C42 Ta2 Si8 131.9(3)
C43 C39 Ta2 O15 -18.2(3)
C40 C39 Ta2 O15 95.7(3)
C44 C39 Ta2 O15 -141.3(3)
C43 C39 Ta2 O14 -134.6(2)
C40 C39 Ta2 O14 -20.7(3)
C44 C39 Ta2 O14 102.3(4)
C43 C39 Ta2 O13 144.5(3)
C40 C39 Ta2 O13 -101.6(2)
C44 C39 Ta2 O13 21.4(3)
C43 C39 Ta2 C40 -113.9(4)
C44 C39 Ta2 C40 123.1(5)
C43 C39 Ta2 C41 -76.3(3)
C40 C39 Ta2 C41 37.5(2)
C44 C39 Ta2 C41 160.6(4)
C43 C39 Ta2 C42 -35.7(2)
C40 C39 Ta2 C42 78.2(3)
C44 C39 Ta2 C42 -158.8(4)
C43 C39 Ta2 Cl2 61.5(2)
C40 C39 Ta2 Cl2 175.4(2)
C44 C39 Ta2 Cl2 -61.6(3)
C40 C39 Ta2 C43 113.9(4)
C44 C39 Ta2 C43 -123.1(5)
C43 C39 Ta2 Si8 136.7(2)
C40 C39 Ta2 Si8 -109.4(2)
C44 C39 Ta2 Si8 13.7(4)
C42 C43 Ta2 O15 49.5(2)
C39 C43 Ta2 O15 167.2(2)
C48 C43 Ta2 O15 -70.4(4)
C42 C43 Ta2 O14 -50.9(3)
C39 C43 Ta2 O14 66.8(3)
C48 C43 Ta2 O14 -170.8(3)
C42 C43 Ta2 O13 -155.9(2)
C39 C43 Ta2 O13 -38.1(3)
C48 C43 Ta2 O13 84.2(4)
C42 C43 Ta2 C40 -79.2(3)
C39 C43 Ta2 C40 38.6(2)
C48 C43 Ta2 C40 160.9(5)
C42 C43 Ta2 C41 -37.0(2)
C39 C43 Ta2 C41 80.7(3)
C48 C43 Ta2 C41 -156.9(4)
C39 C43 Ta2 C42 117.8(3)
C48 C43 Ta2 C42 -119.9(5)
C42 C43 Ta2 C39 -117.8(3)
C48 C43 Ta2 C39 122.3(5)
C42 C43 Ta2 Cl2 127.8(2)
C39 C43 Ta2 Cl2 -114.4(2)
C48 C43 Ta2 Cl2 8.0(4)
C42 C43 Ta2 Si8 -177.10(18)
C39 C43 Ta2 Si8 -59.3(3)
C48 C43 Ta2 Si8 63.0(4)
O24 Si8 Ta2 O15 -92.51(13)
O13 Si8 Ta2 O15 179.09(18)
O17 Si8 Ta2 O15 5.61(13)
C49 Si8 Ta2 O15 111.69(18)
O24 Si8 Ta2 O14 -10.17(13)
O13 Si8 Ta2 O14 -98.57(18)
O17 Si8 Ta2 O14 87.96(12)
C49 Si8 Ta2 O14 -165.96(18)
O24 Si8 Ta2 O13 88.4(2)
O17 Si8 Ta2 O13 -173.5(2)
C49 Si8 Ta2 O13 -67.4(2)
O24 Si8 Ta2 C40 68.65(16)
O13 Si8 Ta2 C40 -19.7(2)
O17 Si8 Ta2 C40 166.78(15)
C49 Si8 Ta2 C40 -87.14(19)
O24 Si8 Ta2 C41 45.5(2)
O13 Si8 Ta2 C41 -42.8(2)
O17 Si8 Ta2 C41 143.7(2)
C49 Si8 Ta2 C41 -110.2(2)
O24 Si8 Ta2 C42 129.5(4)
O13 Si8 Ta2 C42 41.1(4)
O17 Si8 Ta2 C42 -132.4(4)
C49 Si8 Ta2 C42 -26.3(4)
O24 Si8 Ta2 C39 105.32(15)
O13 Si8 Ta2 C39 16.9(2)
O17 Si8 Ta2 C39 -156.55(14)
C49 Si8 Ta2 C39 -50.47(19)
O24 Si8 Ta2 Cl2 -169.98(11)
O13 Si8 Ta2 Cl2 101.62(17)
O17 Si8 Ta2 Cl2 -71.85(10)
C49 Si8 Ta2 Cl2 34.23(16)
O24 Si8 Ta2 C43 135.46(16)
O13 Si8 Ta2 C43 47.1(2)
O17 Si8 Ta2 C43 -126.41(16)
C49 Si8 Ta2 C43 -20.3(2)
